data_7109587
loop_
_publ_author_name
'Lei Zhang'
'Camelia I. Onet'
'Rodolphe Clerac'
'Mathieu Rouzieres'
'Bartosz Marzec'
'Markus Boese'
'Munuswamy Venkates'
'Wolfgang Schmitt'

_publ_section_title
;
 A facile 'bottom-up' approach to prepare free-standing nano-films based
 on manganese coordination clusters
;
_journal_name_full Chem.Commun.
_journal_page_first 7400
_journal_paper_doi 10.1039/c3cc42954g
_journal_volume 49
_journal_year 2013
_chemical_formula_sum 'C82 H178.5 Cl2 Mn13 N2 O53.5 P10'
_chemical_formula_weight 3143.59
_chemical_name_systematic
;
?
;
_space_group_IT_number 2
_symmetry_cell_setting triclinic
_symmetry_space_group_name_Hall '-P 1'
_symmetry_space_group_name_H-M 'P -1'
_atom_sites_solution_hydrogens geom
_atom_sites_solution_primary direct
_atom_sites_solution_secondary difmap
_audit_creation_method SHELXL-97
_cell_angle_alpha 99.63(3)
_cell_angle_beta 110.20(3)
_cell_angle_gamma 114.28(3)
_cell_formula_units_Z 1
_cell_length_a 15.005(3)
_cell_length_b 16.396(3)
_cell_length_c 16.397(3)
_cell_measurement_temperature 150(2)
_cell_volume 3218(2)
_computing_cell_refinement 'SMART (Bruker, 1997)'
_computing_data_collection 'SMART (Bruker, 1997)'
_computing_data_reduction 'SAINT (Bruker, 1997)'
_computing_molecular_graphics 'DIAMOND (Brandenburg, 1999)'
_computing_publication_material 'SHELXL-97 (Sheldrick, 1997)'
_computing_structure_refinement 'SHELXL-97 (Sheldrick, 1997)'
_computing_structure_solution 'SHELXS-97 (Sheldrick, 1990)'
_diffrn_ambient_temperature 150(2)
_diffrn_measured_fraction_theta_full 0.999
_diffrn_measured_fraction_theta_max 0.999
_diffrn_measurement_device_type 'Bruker APEX CCD'
_diffrn_measurement_method w-scan
_diffrn_radiation_monochromator graphite
_diffrn_radiation_source 'fine-focus sealed tube'
_diffrn_radiation_type MoK\a
_diffrn_radiation_wavelength 0.71073
_diffrn_reflns_av_R_equivalents 0.0332
_diffrn_reflns_av_sigmaI/netI 0.0372
_diffrn_reflns_limit_h_max 17
_diffrn_reflns_limit_h_min -17
_diffrn_reflns_limit_k_max 19
_diffrn_reflns_limit_k_min -19
_diffrn_reflns_limit_l_max 19
_diffrn_reflns_limit_l_min -19
_diffrn_reflns_number 33873
_diffrn_reflns_theta_full 25.00
_diffrn_reflns_theta_max 25.00
_diffrn_reflns_theta_min 1.46
_exptl_absorpt_coefficient_mu 1.478
_exptl_absorpt_correction_T_max 0.929
_exptl_absorpt_correction_T_min 0.899
_exptl_absorpt_correction_type multi-scan
_exptl_absorpt_process_details '(SADABS; Bruker, 1997)'
_exptl_crystal_colour red
_exptl_crystal_density_diffrn 1.622
_exptl_crystal_density_method 'not measured'
_exptl_crystal_description needle
_exptl_crystal_F_000 1622
_exptl_crystal_size_max 0.10
_exptl_crystal_size_mid 0.06
_exptl_crystal_size_min 0.05
_refine_diff_density_max 1.368
_refine_diff_density_min -1.644
_refine_diff_density_rms 0.108
_refine_ls_extinction_method none
_refine_ls_goodness_of_fit_ref 1.032
_refine_ls_hydrogen_treatment constr
_refine_ls_matrix_type full
_refine_ls_number_parameters 731
_refine_ls_number_reflns 11343
_refine_ls_number_restraints 2
_refine_ls_restrained_S_all 1.037
_refine_ls_R_factor_all 0.0551
_refine_ls_R_factor_gt 0.0445
_refine_ls_shift/su_max 0.003
_refine_ls_shift/su_mean 0.000
_refine_ls_structure_factor_coef Fsqd
_refine_ls_weighting_details 'calc w=1/[\s^2^(Fo^2^)+(0.0683P)^2^+6.9578P] where P=(Fo^2^+2Fc^2^)/3'
_refine_ls_weighting_scheme calc
_refine_ls_wR_factor_gt 0.1184
_refine_ls_wR_factor_ref 0.1252
_reflns_number_gt 9435
_reflns_number_total 11343
_reflns_threshold_expression >2sigma(I)
_cod_data_source_file c3cc42954g.txt
_cod_data_source_block a2
_cod_original_cell_volume 3217.6(20)
_cod_original_formula_sum 'C82 H178.50 Cl2 Mn13 N2 O53.50 P10'
_cod_database_code 7109587

loop_
_symmetry_equiv_pos_as_xyz
'x, y, z'
'-x, -y, -z'

loop_
_atom_site_label
_atom_site_type_symbol
_atom_site_fract_x
_atom_site_fract_y
_atom_site_fract_z
_atom_site_U_iso_or_equiv
_atom_site_adp_type
_atom_site_occupancy
_atom_site_symmetry_multiplicity
_atom_site_calc_flag
_atom_site_refinement_flags
Mn1 Mn 0.0000 0.5000 0.0000 0.01401(17) Uani 1 2 d S
Mn2 Mn 0.24076(4) 0.66678(4) 0.12401(4) 0.01659(13) Uani 1 1 d .
Mn3 Mn 0.18667(5) 0.47166(4) 0.00362(4) 0.01700(13) Uani 1 1 d .
Mn4 Mn 0.05070(5) 0.68977(4) 0.11801(4) 0.01722(13) Uani 1 1 d .
Mn5 Mn -0.13556(5) 0.26233(4) 0.07375(4) 0.01783(14) Uani 1 1 d .
Mn6 Mn -0.07394(5) 0.49191(4) 0.22018(4) 0.01878(14) Uani 1 1 d .
Mn7 Mn 0.28945(5) 0.53234(4) 0.21233(4) 0.01829(14) Uani 1 1 d .
P1 P 0.18953(8) 0.63348(7) 0.30310(7) 0.0187(2) Uani 1 1 d .
P2 P 0.25390(8) 0.85764(7) 0.13300(7) 0.0190(2) Uani 1 1 d .
P3 P 0.12003(8) 0.34727(7) -0.19005(7) 0.0186(2) Uani 1 1 d .
P4 P 0.10419(8) 0.31020(7) 0.09926(7) 0.0183(2) Uani 1 1 d .
P5 P 0.29856(8) 0.66347(7) -0.05638(7) 0.0175(2) Uani 1 1 d .
Cl1 Cl 0.4518(2) 0.54895(15) 0.32595(15) 0.0907(6) Uani 1 1 d D
O1 O -0.0461(2) 0.55162(18) 0.08419(17) 0.0183(5) Uani 1 1 d .
O2 O 0.1588(2) 0.53051(18) 0.09476(19) 0.0231(6) Uani 1 1 d .
O3 O 0.1053(2) 0.6507(2) 0.03836(18) 0.0248(6) Uani 1 1 d .
O4 O -0.0830(3) 0.4586(2) 0.3420(2) 0.0376(7) Uani 1 1 d .
O5 O 0.2872(2) 0.62010(18) 0.01717(18) 0.0202(6) Uani 1 1 d .
O6 O 0.3118(2) 0.48560(19) 0.10904(18) 0.0212(6) Uani 1 1 d .
O7 O 0.3630(2) 0.66211(19) 0.21091(19) 0.0228(6) Uani 1 1 d .
O8 O 0.0160(2) 0.27535(18) -0.18875(18) 0.0199(6) Uani 1 1 d .
O9 O 0.1585(2) 0.82412(18) 0.15819(18) 0.0213(6) Uani 1 1 d .
O10 O 0.1796(2) 0.67827(18) 0.22869(17) 0.0196(6) Uani 1 1 d .
O11 O 0.0879(2) 0.33380(17) 0.01128(18) 0.0182(5) Uani 1 1 d .
O12 O 0.2566(2) 0.5825(2) 0.30573(19) 0.0270(6) Uani 1 1 d .
O13 O 0.2122(2) 0.41468(18) -0.09090(18) 0.0200(6) Uani 1 1 d .
O14 O -0.0036(2) 0.26142(19) 0.10549(19) 0.0230(6) Uani 1 1 d .
O15 O 0.0784(2) 0.56245(19) 0.29361(19) 0.0247(6) Uani 1 1 d .
O16 O 0.2280(2) 0.58648(18) -0.15399(18) 0.0206(6) Uani 1 1 d .
O17 O 0.1882(2) 0.3993(2) 0.18956(19) 0.0298(7) Uani 1 1 d .
O18 O 0.2132(2) 0.85172(18) 0.03174(18) 0.0218(6) Uani 1 1 d .
O19 O 0.2700(2) 0.74311(18) -0.04954(18) 0.0202(6) Uani 1 1 d .
O20 O -0.0555(2) 0.38676(18) 0.17210(19) 0.0219(6) Uani 1 1 d .
O21 O 0.0927(2) 0.40204(19) -0.25263(18) 0.0220(6) Uani 1 1 d .
O22 O 0.3157(2) 0.80252(18) 0.15524(18) 0.0203(6) Uani 1 1 d .
O100 O 0.4783(4) 0.3351(3) 0.4882(5) 0.102(2) Uani 1 1 d .
O101 O 0.0363(4) 0.3868(4) 0.4170(4) 0.0857(16) Uani 1 1 d .
O102 O 0.4806(5) 0.3951(5) 0.3483(4) 0.126(3) Uani 1 1 d D
O103 O 0.1750(5) 0.3751(5) 0.3555(4) 0.107(2) Uani 1 1 d .
C1 C -0.1726(4) 0.0899(3) 0.1452(3) 0.0303(10) Uani 1 1 d .
H1A H -0.1502 0.0736 0.1019 0.036 Uiso 1 1 calc R
C2 C -0.2074(4) 0.0265(3) 0.1880(3) 0.0343(10) Uani 1 1 d .
H2A H -0.2072 -0.0307 0.1738 0.041 Uiso 1 1 calc R
C3 C -0.2427(3) 0.0473(3) 0.2518(3) 0.0320(10) Uani 1 1 d .
C4 C -0.2385(4) 0.1347(4) 0.2710(3) 0.0376(11) Uani 1 1 d .
H4A H -0.2600 0.1528 0.3144 0.045 Uiso 1 1 calc R
C5 C -0.2024(4) 0.1951(3) 0.2255(3) 0.0337(10) Uani 1 1 d .
H5A H -0.2009 0.2531 0.2391 0.040 Uiso 1 1 calc R
C6 C -0.2850(4) -0.0219(4) 0.2977(3) 0.0412(12) Uani 1 1 d .
H6A H -0.3107 -0.0860 0.2581 0.049 Uiso 1 1 calc R
H6B H -0.3480 -0.0214 0.3012 0.049 Uiso 1 1 calc R
C7 C -0.2017(4) -0.0015(3) 0.3953(3) 0.0334(10) Uani 1 1 d .
H7A H -0.1382 -0.0021 0.3930 0.040 Uiso 1 1 calc R
H7B H -0.1767 0.0618 0.4363 0.040 Uiso 1 1 calc R
C8 C -0.2534(4) -0.0764(4) 0.4336(3) 0.0406(12) Uani 1 1 d .
H8A H -0.3221 -0.0811 0.4275 0.049 Uiso 1 1 calc R
H8B H -0.2709 -0.1382 0.3956 0.049 Uiso 1 1 calc R
C9 C -0.1827(4) -0.0568(3) 0.5339(3) 0.0335(10) Uani 1 1 d .
C10 C -0.1219(4) -0.1011(4) 0.5576(3) 0.0434(12) Uani 1 1 d .
H10A H -0.1233 -0.1433 0.5110 0.052 Uiso 1 1 calc R
C11 C -0.0591(5) -0.0832(4) 0.6500(4) 0.0492(13) Uani 1 1 d .
H11A H -0.0191 -0.1140 0.6648 0.059 Uiso 1 1 calc R
C12 C -0.0551(4) -0.0207(4) 0.7200(3) 0.0416(12) Uani 1 1 d .
H12A H -0.0120 -0.0087 0.7820 0.050 Uiso 1 1 calc R
C13 C -0.1147(4) 0.0242(3) 0.6984(4) 0.0453(13) Uani 1 1 d .
H13A H -0.1124 0.0667 0.7455 0.054 Uiso 1 1 calc R
C14 C -0.1788(4) 0.0055(3) 0.6054(4) 0.0416(12) Uani 1 1 d .
H14A H -0.2199 0.0353 0.5909 0.050 Uiso 1 1 calc R
C15 C 0.4509(4) 0.7745(3) -0.1043(4) 0.0372(11) Uani 1 1 d .
H15A H 0.5254 0.8042 -0.0952 0.056 Uiso 1 1 calc R
H15B H 0.4323 0.8229 -0.0913 0.056 Uiso 1 1 calc R
H15C H 0.4020 0.7309 -0.1676 0.056 Uiso 1 1 calc R
C16 C 0.4686(4) 0.6416(3) -0.0595(3) 0.0333(10) Uani 1 1 d .
H16A H 0.5432 0.6709 -0.0501 0.050 Uiso 1 1 calc R
H16B H 0.4198 0.5986 -0.1230 0.050 Uiso 1 1 calc R
H16C H 0.4608 0.6064 -0.0187 0.050 Uiso 1 1 calc R
C17 C 0.5158(4) 0.7872(4) 0.0629(3) 0.0414(12) Uani 1 1 d .
H17A H 0.5909 0.8173 0.0735 0.062 Uiso 1 1 calc R
H17B H 0.5074 0.7516 0.1033 0.062 Uiso 1 1 calc R
H17C H 0.4968 0.8354 0.0756 0.062 Uiso 1 1 calc R
C18 C 0.4400(3) 0.7192(3) -0.0384(3) 0.0238(9) Uani 1 1 d .
C19 C 0.2987(4) 1.0430(3) 0.1798(4) 0.0364(11) Uani 1 1 d .
H19A H 0.3514 1.1097 0.2161 0.055 Uiso 1 1 calc R
H19B H 0.2383 1.0230 0.1946 0.055 Uiso 1 1 calc R
H19C H 0.2718 1.0336 0.1147 0.055 Uiso 1 1 calc R
C20 C 0.4482(4) 1.0128(3) 0.1754(4) 0.0378(11) Uani 1 1 d .
H20A H 0.5024 1.0794 0.2111 0.057 Uiso 1 1 calc R
H20B H 0.4196 1.0029 0.1102 0.057 Uiso 1 1 calc R
H20C H 0.4817 0.9745 0.1883 0.057 Uiso 1 1 calc R
C21 C 0.3978(4) 0.9986(3) 0.3058(3) 0.0408(11) Uani 1 1 d .
H21A H 0.4506 1.0653 0.3421 0.061 Uiso 1 1 calc R
H21B H 0.4324 0.9612 0.3193 0.061 Uiso 1 1 calc R
H21C H 0.3378 0.9788 0.3212 0.061 Uiso 1 1 calc R
C22 C 0.3540(3) 0.9836(3) 0.2020(3) 0.0270(9) Uani 1 1 d .
C23 C 0.0622(5) 0.1363(3) 0.0063(4) 0.0495(14) Uani 1 1 d .
H23A H 0.0837 0.0886 0.0018 0.074 Uiso 1 1 calc R
H23B H 0.0551 0.1554 -0.0468 0.074 Uiso 1 1 calc R
H23C H -0.0071 0.1099 0.0078 0.074 Uiso 1 1 calc R
C24 C 0.1615(5) 0.1954(4) 0.1805(4) 0.0525(15) Uani 1 1 d .
H24A H 0.1852 0.1492 0.1784 0.079 Uiso 1 1 calc R
H24B H 0.0918 0.1680 0.1815 0.079 Uiso 1 1 calc R
H24C H 0.2150 0.2514 0.2356 0.079 Uiso 1 1 calc R
C25 C 0.2598(4) 0.2664(4) 0.0912(4) 0.0400(12) Uani 1 1 d .
H25A H 0.2836 0.2203 0.0889 0.060 Uiso 1 1 calc R
H25B H 0.3141 0.3229 0.1459 0.060 Uiso 1 1 calc R
H25C H 0.2507 0.2832 0.0367 0.060 Uiso 1 1 calc R
C26 C 0.1493(3) 0.2230(3) 0.0948(3) 0.0281(9) Uani 1 1 d .
C27 C 0.2023(4) 0.2265(3) -0.1816(3) 0.0363(11) Uani 1 1 d .
H27A H 0.2302 0.1921 -0.2081 0.054 Uiso 1 1 calc R
H27B H 0.1376 0.1819 -0.1797 0.054 Uiso 1 1 calc R
H27C H 0.2574 0.2702 -0.1195 0.054 Uiso 1 1 calc R
C28 C 0.0857(4) 0.2144(3) -0.3404(3) 0.0342(10) Uani 1 1 d .
H28A H 0.1136 0.1803 -0.3674 0.051 Uiso 1 1 calc R
H28B H 0.0677 0.2505 -0.3771 0.051 Uiso 1 1 calc R
H28C H 0.0207 0.1695 -0.3391 0.051 Uiso 1 1 calc R
C29 C 0.2766(4) 0.3562(4) -0.2423(4) 0.0431(12) Uani 1 1 d .
H29A H 0.3057 0.3234 -0.2691 0.065 Uiso 1 1 calc R
H29B H 0.3308 0.3989 -0.1796 0.065 Uiso 1 1 calc R
H29C H 0.2581 0.3923 -0.2786 0.065 Uiso 1 1 calc R
C30 C 0.1729(3) 0.2826(3) -0.2414(3) 0.0243(9) Uani 1 1 d .
C31 C 0.1866(5) 0.7727(4) 0.4145(3) 0.0499(14) Uani 1 1 d .
H31A H 0.2204 0.8231 0.4733 0.075 Uiso 1 1 calc R
H31B H 0.1153 0.7243 0.4031 0.075 Uiso 1 1 calc R
H31C H 0.1786 0.7985 0.3658 0.075 Uiso 1 1 calc R
C32 C 0.3718(4) 0.8036(4) 0.4327(4) 0.0586(16) Uani 1 1 d .
H32A H 0.4083 0.8533 0.4925 0.088 Uiso 1 1 calc R
H32B H 0.3627 0.8307 0.3849 0.088 Uiso 1 1 calc R
H32C H 0.4153 0.7745 0.4307 0.088 Uiso 1 1 calc R
C33 C 0.2717(5) 0.6864(4) 0.4930(3) 0.0481(13) Uani 1 1 d .
H33A H 0.3084 0.7369 0.5523 0.072 Uiso 1 1 calc R
H33B H 0.3144 0.6561 0.4921 0.072 Uiso 1 1 calc R
H33C H 0.2003 0.6398 0.4829 0.072 Uiso 1 1 calc R
C34 C 0.2591(4) 0.7279(3) 0.4166(3) 0.0282(9) Uani 1 1 d .
C35 C 0.4165(3) 0.5159(3) 0.1128(3) 0.0327(10) Uani 1 1 d .
H35A H 0.4654 0.5176 0.1702 0.049 Uiso 1 1 calc R
H35B H 0.4456 0.5788 0.1095 0.049 Uiso 1 1 calc R
H35C H 0.4096 0.4717 0.0613 0.049 Uiso 1 1 calc R
C36 C -0.1762(5) 0.4352(5) 0.3578(4) 0.0564(15) Uani 1 1 d .
H36A H -0.1626 0.4231 0.4149 0.085 Uiso 1 1 calc R
H36B H -0.2394 0.3788 0.3071 0.085 Uiso 1 1 calc R
H36C H -0.1898 0.4877 0.3620 0.085 Uiso 1 1 calc R
C37 C 0.4693(4) 0.7385(3) 0.2726(3) 0.0394(11) Uani 1 1 d .
H37A H 0.4822 0.7931 0.2540 0.059 Uiso 1 1 calc R
H37B H 0.5222 0.7202 0.2716 0.059 Uiso 1 1 calc R
H37C H 0.4767 0.7546 0.3345 0.059 Uiso 1 1 calc R
C100 C 0.3795(6) 0.2465(5) 0.4553(7) 0.099(3) Uani 1 1 d .
C101 C 0.0281(6) 0.3284(5) 0.4724(5) 0.0729(19) Uani 1 1 d .
C102 C 0.5515(8) 0.3861(8) 0.3150(6) 0.109(3) Uani 1 1 d .
C103 C 0.2743(8) 0.4339(8) 0.4293(5) 0.156(6) Uani 1 1 d D
N1 N -0.1696(3) 0.1741(2) 0.1632(2) 0.0223(7) Uani 1 1 d .
O1W O 0.479(3) 0.535(16) 0.521(16) 1.9(2) Uiso 0.75 1 d PD

loop_
_atom_site_aniso_label
_atom_site_aniso_U_11
_atom_site_aniso_U_22
_atom_site_aniso_U_33
_atom_site_aniso_U_23
_atom_site_aniso_U_13
_atom_site_aniso_U_12
Mn1 0.0135(4) 0.0146(4) 0.0178(4) 0.0074(3) 0.0081(3) 0.0090(3)
Mn2 0.0134(3) 0.0163(3) 0.0203(3) 0.0071(2) 0.0076(2) 0.0078(2)
Mn3 0.0181(3) 0.0171(3) 0.0207(3) 0.0090(2) 0.0106(2) 0.0108(2)
Mn4 0.0166(3) 0.0205(3) 0.0197(3) 0.0084(2) 0.0097(2) 0.0123(2)
Mn5 0.0166(3) 0.0185(3) 0.0252(3) 0.0116(2) 0.0118(3) 0.0116(2)
Mn6 0.0178(3) 0.0187(3) 0.0242(3) 0.0104(2) 0.0110(3) 0.0107(2)
Mn7 0.0170(3) 0.0193(3) 0.0220(3) 0.0107(2) 0.0096(2) 0.0104(2)
P1 0.0188(5) 0.0219(5) 0.0183(5) 0.0088(4) 0.0082(4) 0.0124(4)
P2 0.0188(5) 0.0176(5) 0.0244(5) 0.0099(4) 0.0104(4) 0.0111(4)
P3 0.0204(5) 0.0191(5) 0.0232(5) 0.0091(4) 0.0129(4) 0.0129(4)
P4 0.0177(5) 0.0206(5) 0.0243(5) 0.0136(4) 0.0109(4) 0.0132(4)
P5 0.0153(5) 0.0182(5) 0.0253(5) 0.0116(4) 0.0123(4) 0.0098(4)
Cl1 0.1160(17) 0.0836(13) 0.0839(13) 0.0367(11) 0.0521(13) 0.0529(13)
O1 0.0208(13) 0.0215(13) 0.0203(13) 0.0110(11) 0.0110(11) 0.0147(12)
O2 0.0302(15) 0.0164(13) 0.0263(15) 0.0081(11) 0.0202(13) 0.0088(12)
O3 0.0197(14) 0.0420(17) 0.0194(14) 0.0098(13) 0.0097(12) 0.0212(13)
O4 0.0427(19) 0.050(2) 0.0365(18) 0.0271(16) 0.0269(16) 0.0265(17)
O5 0.0212(14) 0.0200(13) 0.0263(14) 0.0112(11) 0.0142(12) 0.0126(12)
O6 0.0187(14) 0.0236(14) 0.0256(14) 0.0114(12) 0.0108(12) 0.0130(12)
O7 0.0168(13) 0.0207(14) 0.0278(15) 0.0095(12) 0.0062(12) 0.0100(12)
O8 0.0220(14) 0.0191(13) 0.0242(14) 0.0085(11) 0.0139(12) 0.0122(12)
O9 0.0216(14) 0.0204(14) 0.0273(14) 0.0099(12) 0.0135(12) 0.0130(12)
O10 0.0192(13) 0.0230(14) 0.0196(13) 0.0090(11) 0.0083(11) 0.0132(12)
O11 0.0166(13) 0.0173(13) 0.0241(14) 0.0106(11) 0.0098(11) 0.0100(11)
O12 0.0337(16) 0.0414(17) 0.0234(14) 0.0190(13) 0.0153(13) 0.0292(15)
O13 0.0204(14) 0.0197(13) 0.0260(14) 0.0094(11) 0.0131(12) 0.0129(12)
O14 0.0230(14) 0.0292(15) 0.0318(15) 0.0204(13) 0.0169(13) 0.0189(13)
O15 0.0196(14) 0.0255(15) 0.0278(15) 0.0142(12) 0.0088(12) 0.0105(12)
O16 0.0176(13) 0.0222(14) 0.0275(14) 0.0112(12) 0.0137(12) 0.0110(12)
O17 0.0327(16) 0.0268(15) 0.0255(15) 0.0149(13) 0.0110(13) 0.0113(13)
O18 0.0255(14) 0.0190(13) 0.0273(15) 0.0117(12) 0.0140(12) 0.0138(12)
O19 0.0164(13) 0.0192(13) 0.0295(15) 0.0113(12) 0.0125(12) 0.0105(11)
O20 0.0186(14) 0.0212(14) 0.0293(15) 0.0096(12) 0.0108(12) 0.0129(12)
O21 0.0265(15) 0.0228(14) 0.0242(14) 0.0105(12) 0.0148(12) 0.0155(12)
O22 0.0179(13) 0.0191(13) 0.0278(15) 0.0111(12) 0.0109(12) 0.0113(11)
O100 0.059(3) 0.054(3) 0.174(6) 0.037(3) 0.046(4) 0.021(2)
O101 0.092(4) 0.139(5) 0.096(4) 0.094(4) 0.060(3) 0.084(4)
O102 0.085(4) 0.169(6) 0.105(5) -0.001(4) 0.055(4) 0.058(4)
O103 0.113(5) 0.130(5) 0.083(4) 0.051(4) 0.061(4) 0.048(4)
C1 0.036(2) 0.033(2) 0.035(2) 0.018(2) 0.020(2) 0.023(2)
C2 0.035(3) 0.027(2) 0.040(3) 0.017(2) 0.015(2) 0.015(2)
C3 0.022(2) 0.034(2) 0.030(2) 0.018(2) 0.0058(19) 0.0090(19)
C4 0.041(3) 0.047(3) 0.036(3) 0.023(2) 0.024(2) 0.025(2)
C5 0.039(3) 0.031(2) 0.037(3) 0.016(2) 0.020(2) 0.019(2)
C6 0.033(3) 0.041(3) 0.040(3) 0.024(2) 0.014(2) 0.010(2)
C7 0.031(2) 0.034(2) 0.036(3) 0.020(2) 0.017(2) 0.014(2)
C8 0.034(3) 0.043(3) 0.039(3) 0.026(2) 0.015(2) 0.012(2)
C9 0.033(2) 0.031(2) 0.034(2) 0.018(2) 0.017(2) 0.010(2)
C10 0.051(3) 0.054(3) 0.037(3) 0.019(2) 0.026(2) 0.032(3)
C11 0.049(3) 0.067(4) 0.043(3) 0.027(3) 0.018(3) 0.038(3)
C12 0.041(3) 0.041(3) 0.031(3) 0.017(2) 0.014(2) 0.012(2)
C13 0.054(3) 0.030(3) 0.038(3) 0.005(2) 0.024(3) 0.009(2)
C14 0.043(3) 0.032(3) 0.053(3) 0.021(2) 0.024(3) 0.018(2)
C15 0.032(2) 0.039(3) 0.063(3) 0.034(2) 0.034(2) 0.021(2)
C16 0.026(2) 0.039(3) 0.051(3) 0.020(2) 0.025(2) 0.023(2)
C17 0.022(2) 0.042(3) 0.045(3) 0.004(2) 0.012(2) 0.011(2)
C18 0.0167(19) 0.025(2) 0.034(2) 0.0132(18) 0.0146(18) 0.0102(17)
C19 0.037(3) 0.024(2) 0.050(3) 0.013(2) 0.017(2) 0.019(2)
C20 0.027(2) 0.025(2) 0.055(3) 0.014(2) 0.019(2) 0.009(2)
C21 0.041(3) 0.032(3) 0.033(3) 0.004(2) 0.007(2) 0.016(2)
C22 0.025(2) 0.019(2) 0.033(2) 0.0079(18) 0.0093(19) 0.0115(18)
C23 0.057(3) 0.028(3) 0.084(4) 0.022(3) 0.044(3) 0.029(3)
C24 0.070(4) 0.074(4) 0.079(4) 0.062(3) 0.053(3) 0.063(3)
C25 0.036(3) 0.050(3) 0.062(3) 0.033(3) 0.031(3) 0.033(2)
C26 0.029(2) 0.033(2) 0.046(3) 0.026(2) 0.025(2) 0.025(2)
C27 0.044(3) 0.040(3) 0.043(3) 0.016(2) 0.023(2) 0.033(2)
C28 0.045(3) 0.039(3) 0.032(2) 0.011(2) 0.024(2) 0.028(2)
C29 0.039(3) 0.042(3) 0.064(3) 0.015(3) 0.038(3) 0.023(2)
C30 0.026(2) 0.023(2) 0.032(2) 0.0085(18) 0.0181(19) 0.0156(18)
C31 0.072(4) 0.051(3) 0.034(3) 0.007(2) 0.017(3) 0.045(3)
C32 0.039(3) 0.049(3) 0.037(3) 0.007(3) 0.002(2) -0.004(3)
C33 0.074(4) 0.046(3) 0.022(2) 0.015(2) 0.017(3) 0.032(3)
C34 0.032(2) 0.029(2) 0.022(2) 0.0092(18) 0.0093(18) 0.0155(19)
C35 0.022(2) 0.041(3) 0.037(2) 0.015(2) 0.015(2) 0.016(2)
C36 0.067(4) 0.070(4) 0.054(3) 0.032(3) 0.045(3) 0.035(3)
C37 0.022(2) 0.035(3) 0.044(3) 0.016(2) 0.005(2) 0.008(2)
C100 0.053(4) 0.059(4) 0.119(7) 0.033(5) 0.006(4) 0.001(4)
C101 0.080(5) 0.090(5) 0.070(4) 0.057(4) 0.038(4) 0.048(4)
C102 0.107(6) 0.215(11) 0.069(5) 0.062(6) 0.058(5) 0.117(8)
C103 0.104(7) 0.170(10) 0.039(4) 0.021(5) 0.023(5) -0.045(7)
N1 0.0214(17) 0.0244(17) 0.0267(18) 0.0140(15) 0.0123(15) 0.0135(15)

loop_
_atom_type_symbol
_atom_type_description
_atom_type_scat_dispersion_real
_atom_type_scat_dispersion_imag
_atom_type_scat_source
C C 0.0033 0.0016 'International Tables Vol C Tables 4.2.6.8 and 6.1.1.4'
H H 0.0000 0.0000 'International Tables Vol C Tables 4.2.6.8 and 6.1.1.4'
Cl Cl 0.1484 0.1585 'International Tables Vol C Tables 4.2.6.8 and 6.1.1.4'
Mn Mn 0.3368 0.7283 'International Tables Vol C Tables 4.2.6.8 and 6.1.1.4'
N N 0.0061 0.0033 'International Tables Vol C Tables 4.2.6.8 and 6.1.1.4'
O O 0.0106 0.0060 'International Tables Vol C Tables 4.2.6.8 and 6.1.1.4'
P P 0.1023 0.0942 'International Tables Vol C Tables 4.2.6.8 and 6.1.1.4'

loop_
_geom_angle_atom_site_label_1
_geom_angle_atom_site_label_2
_geom_angle_atom_site_label_3
_geom_angle
_geom_angle_site_symmetry_1
_geom_angle_site_symmetry_3
O1 Mn1 O1 180.00(12) 2_565 .
O1 Mn1 O2 78.04(10) 2_565 .
O1 Mn1 O2 101.96(10) . .
O1 Mn1 O2 101.96(10) 2_565 2_565
O1 Mn1 O2 78.04(10) . 2_565
O2 Mn1 O2 180.0 . 2_565
O1 Mn1 O3 79.63(10) 2_565 2_565
O1 Mn1 O3 100.37(10) . 2_565
O2 Mn1 O3 104.91(11) . 2_565
O2 Mn1 O3 75.09(11) 2_565 2_565
O1 Mn1 O3 100.37(10) 2_565 .
O1 Mn1 O3 79.63(10) . .
O2 Mn1 O3 75.09(11) . .
O2 Mn1 O3 104.91(11) 2_565 .
O3 Mn1 O3 180.00(11) 2_565 .
O1 Mn1 Mn4 40.16(8) 2_565 2_565
O1 Mn1 Mn4 139.84(8) . 2_565
O2 Mn1 Mn4 91.80(8) . 2_565
O2 Mn1 Mn4 88.20(8) 2_565 2_565
O3 Mn1 Mn4 39.47(7) 2_565 2_565
O3 Mn1 Mn4 140.53(7) . 2_565
O1 Mn1 Mn4 139.84(8) 2_565 .
O1 Mn1 Mn4 40.16(8) . .
O2 Mn1 Mn4 88.20(8) . .
O2 Mn1 Mn4 91.80(8) 2_565 .
O3 Mn1 Mn4 140.53(7) 2_565 .
O3 Mn1 Mn4 39.47(7) . .
Mn4 Mn1 Mn4 180.0 2_565 .
O1 Mn1 Mn3 39.07(8) 2_565 .
O1 Mn1 Mn3 140.93(8) . .
O2 Mn1 Mn3 39.03(7) . .
O2 Mn1 Mn3 140.97(7) 2_565 .
O3 Mn1 Mn3 91.40(7) 2_565 .
O3 Mn1 Mn3 88.60(7) . .
Mn4 Mn1 Mn3 60.79(4) 2_565 .
Mn4 Mn1 Mn3 119.21(4) . .
O1 Mn1 Mn3 140.93(8) 2_565 2_565
O1 Mn1 Mn3 39.07(8) . 2_565
O2 Mn1 Mn3 140.97(7) . 2_565
O2 Mn1 Mn3 39.03(7) 2_565 2_565
O3 Mn1 Mn3 88.60(7) 2_565 2_565
O3 Mn1 Mn3 91.40(7) . 2_565
Mn4 Mn1 Mn3 119.21(4) 2_565 2_565
Mn4 Mn1 Mn3 60.79(4) . 2_565
Mn3 Mn1 Mn3 180.00(2) . 2_565
O1 Mn1 Mn2 89.88(8) 2_565 .
O1 Mn1 Mn2 90.12(8) . .
O2 Mn1 Mn2 37.80(7) . .
O2 Mn1 Mn2 142.20(7) 2_565 .
O3 Mn1 Mn2 142.69(7) 2_565 .
O3 Mn1 Mn2 37.31(7) . .
Mn4 Mn1 Mn2 121.19(4) 2_565 .
Mn4 Mn1 Mn2 58.81(4) . .
Mn3 Mn1 Mn2 60.40(3) . .
Mn3 Mn1 Mn2 119.60(3) 2_565 .
O1 Mn1 Mn2 90.12(8) 2_565 2_565
O1 Mn1 Mn2 89.88(8) . 2_565
O2 Mn1 Mn2 142.20(7) . 2_565
O2 Mn1 Mn2 37.80(7) 2_565 2_565
O3 Mn1 Mn2 37.31(7) 2_565 2_565
O3 Mn1 Mn2 142.69(7) . 2_565
Mn4 Mn1 Mn2 58.81(4) 2_565 2_565
Mn4 Mn1 Mn2 121.19(4) . 2_565
Mn3 Mn1 Mn2 119.60(3) . 2_565
Mn3 Mn1 Mn2 60.40(3) 2_565 2_565
Mn2 Mn1 Mn2 180.00(2) . 2_565
O3 Mn2 O22 92.53(13) . .
O3 Mn2 O2 85.56(13) . .
O22 Mn2 O2 176.49(11) . .
O3 Mn2 O7 170.34(12) . .
O22 Mn2 O7 96.57(12) . .
O2 Mn2 O7 85.19(13) . .
O3 Mn2 O10 85.37(10) . .
O22 Mn2 O10 91.89(11) . .
O2 Mn2 O10 85.03(11) . .
O7 Mn2 O10 91.08(11) . .
O3 Mn2 O5 96.30(11) . .
O22 Mn2 O5 101.19(11) . .
O2 Mn2 O5 81.96(11) . .
O7 Mn2 O5 85.13(11) . .
O10 Mn2 O5 166.70(10) . .
O3 Mn2 Mn4 38.53(8) . .
O22 Mn2 Mn4 84.34(8) . .
O2 Mn2 Mn4 92.34(9) . .
O7 Mn2 Mn4 139.29(9) . .
O10 Mn2 Mn4 48.28(7) . .
O5 Mn2 Mn4 134.82(7) . .
O3 Mn2 Mn7 130.97(10) . .
O22 Mn2 Mn7 134.32(9) . .
O2 Mn2 Mn7 46.80(9) . .
O7 Mn2 Mn7 39.40(8) . .
O10 Mn2 Mn7 80.38(7) . .
O5 Mn2 Mn7 88.69(7) . .
Mn4 Mn2 Mn7 119.25(3) . .
O3 Mn2 Mn3 91.10(10) . .
O22 Mn2 Mn3 146.75(8) . .
O2 Mn2 Mn3 36.41(8) . .
O7 Mn2 Mn3 83.07(9) . .
O10 Mn2 Mn3 121.35(7) . .
O5 Mn2 Mn3 45.56(7) . .
Mn4 Mn2 Mn3 117.29(5) . .
Mn7 Mn2 Mn3 59.07(3) . .
O3 Mn2 Mn1 42.87(9) . .
O22 Mn2 Mn1 135.23(8) . .
O2 Mn2 Mn1 42.71(9) . .
O7 Mn2 Mn1 127.76(8) . .
O10 Mn2 Mn1 82.46(8) . .
O5 Mn2 Mn1 89.78(8) . .
Mn4 Mn2 Mn1 59.02(3) . .
Mn7 Mn2 Mn1 88.64(3) . .
Mn3 Mn2 Mn1 58.28(4) . .
O2 Mn3 O13 177.80(12) . .
O2 Mn3 O1 84.65(12) . 2_565
O13 Mn3 O1 93.62(11) . 2_565
O2 Mn3 O6 86.04(12) . .
O13 Mn3 O6 95.88(11) . .
O1 Mn3 O6 167.07(11) 2_565 .
O2 Mn3 O11 87.88(11) . .
O13 Mn3 O11 93.30(11) . .
O1 Mn3 O11 84.11(11) 2_565 .
O6 Mn3 O11 86.60(11) . .
O2 Mn3 O5 83.42(11) . .
O13 Mn3 O5 95.49(11) . .
O1 Mn3 O5 97.75(11) 2_565 .
O6 Mn3 O5 90.07(11) . .
O11 Mn3 O5 170.88(10) . .
O2 Mn3 Mn1 44.85(9) . .
O13 Mn3 Mn1 133.47(9) . .
O1 Mn3 Mn1 39.86(8) 2_565 .
O6 Mn3 Mn1 129.83(8) . .
O11 Mn3 Mn1 82.72(7) . .
O5 Mn3 Mn1 92.96(7) . .
O2 Mn3 Mn7 47.21(9) . .
O13 Mn3 Mn7 134.79(8) . .
O1 Mn3 Mn7 130.13(8) 2_565 .
O6 Mn3 Mn7 39.12(8) . .
O11 Mn3 Mn7 82.20(9) . .
O5 Mn3 Mn7 89.86(9) . .
Mn1 Mn3 Mn7 90.79(4) . .
O2 Mn3 Mn4 95.47(9) . 2_565
O13 Mn3 Mn4 83.99(9) . 2_565
O1 Mn3 Mn4 39.13(8) 2_565 2_565
O6 Mn3 Mn4 133.50(8) . 2_565
O11 Mn3 Mn4 47.18(7) . 2_565
O5 Mn3 Mn4 136.36(8) . 2_565
Mn1 Mn3 Mn4 59.60(3) . 2_565
Mn7 Mn3 Mn4 120.93(5) . 2_565
O2 Mn3 Mn2 36.91(8) . .
O13 Mn3 Mn2 141.99(8) . .
O1 Mn3 Mn2 91.31(9) 2_565 .
O6 Mn3 Mn2 86.60(9) . .
O11 Mn3 Mn2 124.70(7) . .
O5 Mn3 Mn2 46.51(7) . .
Mn1 Mn3 Mn2 61.32(4) . .
Mn7 Mn3 Mn2 59.70(4) . .
Mn4 Mn3 Mn2 120.92(4) 2_565 .
O3 Mn4 O8 175.12(11) . 2_565
O3 Mn4 O9 92.60(12) . .
O8 Mn4 O9 89.67(11) 2_565 .
O3 Mn4 O1 85.23(12) . .
O8 Mn4 O1 92.91(11) 2_565 .
O9 Mn4 O1 174.15(11) . .
O3 Mn4 O11 86.73(10) . 2_565
O8 Mn4 O11 88.55(10) 2_565 2_565
O9 Mn4 O11 103.22(11) . 2_565
O1 Mn4 O11 82.10(11) . 2_565
O3 Mn4 O10 84.39(10) . .
O8 Mn4 O10 100.02(10) 2_565 .
O9 Mn4 O10 87.63(11) . .
O1 Mn4 O10 86.75(11) . .
O11 Mn4 O10 166.28(9) 2_565 .
O3 Mn4 Mn2 38.25(8) . .
O8 Mn4 Mn2 146.53(8) 2_565 .
O9 Mn4 Mn2 81.93(8) . .
O1 Mn4 Mn2 93.06(8) . .
O11 Mn4 Mn2 124.90(7) 2_565 .
O10 Mn4 Mn2 47.56(7) . .
O3 Mn4 Mn1 45.16(9) . .
O8 Mn4 Mn1 132.80(8) 2_565 .
O9 Mn4 Mn1 137.52(8) . .
O1 Mn4 Mn1 40.07(8) . .
O11 Mn4 Mn1 82.03(8) 2_565 .
O10 Mn4 Mn1 84.29(8) . .
Mn2 Mn4 Mn1 62.17(4) . .
O3 Mn4 Mn3 94.91(9) . 2_565
O8 Mn4 Mn3 80.90(9) 2_565 2_565
O9 Mn4 Mn3 147.52(8) . 2_565
O1 Mn4 Mn3 38.27(8) . 2_565
O11 Mn4 Mn3 45.96(7) 2_565 2_565
O10 Mn4 Mn3 124.52(8) . 2_565
Mn2 Mn4 Mn3 121.79(3) . 2_565
Mn1 Mn4 Mn3 59.61(4) . 2_565
O14 Mn5 O19 174.55(11) . 2_565
O14 Mn5 O18 91.82(13) . 2_565
O19 Mn5 O18 88.48(12) 2_565 2_565
O14 Mn5 O20 89.35(12) . .
O19 Mn5 O20 90.96(12) 2_565 .
O18 Mn5 O20 173.54(11) 2_565 .
O14 Mn5 N1 87.74(12) . .
O19 Mn5 N1 86.82(12) 2_565 .
O18 Mn5 N1 89.97(12) 2_565 .
O20 Mn5 N1 96.43(12) . .
O15 Mn6 O16 174.22(12) . 2_565
O15 Mn6 O21 94.04(13) . 2_565
O16 Mn6 O21 88.51(12) 2_565 2_565
O15 Mn6 O20 87.07(12) . .
O16 Mn6 O20 91.08(12) 2_565 .
O21 Mn6 O20 172.41(12) 2_565 .
O15 Mn6 O4 86.59(13) . .
O16 Mn6 O4 88.16(12) 2_565 .
O21 Mn6 O4 91.77(12) 2_565 .
O20 Mn6 O4 95.79(12) . .
O12 Mn7 O6 173.57(11) . .
O12 Mn7 O17 92.99(13) . .
O6 Mn7 O17 88.39(12) . .
O12 Mn7 O7 88.50(12) . .
O6 Mn7 O7 88.78(12) . .
O17 Mn7 O7 167.10(12) . .
O12 Mn7 O2 95.03(11) . .
O6 Mn7 O2 78.69(10) . .
O17 Mn7 O2 89.78(12) . .
O7 Mn7 O2 77.32(11) . .
O12 Mn7 Cl1 92.38(10) . .
O6 Mn7 Cl1 93.66(10) . .
O17 Mn7 Cl1 98.02(11) . .
O7 Mn7 Cl1 94.72(10) . .
O2 Mn7 Cl1 168.96(9) . .
O12 Mn7 Mn3 134.09(8) . .
O6 Mn7 Mn3 39.75(8) . .
O17 Mn7 Mn3 85.30(10) . .
O7 Mn7 Mn3 84.48(9) . .
O2 Mn7 Mn3 39.19(7) . .
Cl1 Mn7 Mn3 133.36(6) . .
O12 Mn7 Mn2 85.84(8) . .
O6 Mn7 Mn2 88.39(8) . .
O17 Mn7 Mn2 128.53(9) . .
O7 Mn7 Mn2 38.78(8) . .
O2 Mn7 Mn2 39.44(7) . .
Cl1 Mn7 Mn2 133.45(6) . .
Mn3 Mn7 Mn2 61.24(3) . .
O10 P1 O15 113.21(15) . .
O10 P1 O12 113.07(15) . .
O15 P1 O12 108.23(16) . .
O10 P1 C34 108.67(17) . .
O15 P1 C34 105.51(19) . .
O12 P1 C34 107.75(18) . .
O18 P2 O9 110.76(16) . .
O18 P2 O22 112.75(15) . .
O9 P2 O22 111.26(15) . .
O18 P2 C22 105.21(18) . .
O9 P2 C22 110.03(18) . .
O22 P2 C22 106.54(17) . .
O8 P3 O21 110.43(15) . .
O8 P3 O13 111.54(15) . .
O21 P3 O13 112.49(15) . .
O8 P3 C30 109.33(17) . .
O21 P3 C30 106.21(17) . .
O13 P3 C30 106.59(17) . .
O11 P4 O14 112.24(15) . .
O11 P4 O17 113.14(15) . .
O14 P4 O17 107.58(17) . .
O11 P4 C26 108.47(17) . .
O14 P4 C26 105.35(17) . .
O17 P4 C26 109.78(19) . .
O5 P5 O16 111.16(15) . .
O5 P5 O19 110.58(15) . .
O16 P5 O19 111.36(15) . .
O5 P5 C18 110.89(17) . .
O16 P5 C18 106.40(18) . .
O19 P5 C18 106.27(17) . .
Mn3 O1 Mn1 101.07(12) 2_565 .
Mn3 O1 Mn4 102.60(12) 2_565 .
Mn1 O1 Mn4 99.77(12) . .
Mn3 O2 Mn2 106.68(13) . .
Mn3 O2 Mn1 96.12(12) . .
Mn2 O2 Mn1 99.49(13) . .
Mn3 O2 Mn7 93.59(12) . .
Mn2 O2 Mn7 93.76(12) . .
Mn1 O2 Mn7 160.56(13) . .
Mn2 O3 Mn4 103.22(13) . .
Mn2 O3 Mn1 99.82(13) . .
Mn4 O3 Mn1 95.37(12) . .
C36 O4 Mn6 123.4(3) . .
P5 O5 Mn3 130.90(16) . .
P5 O5 Mn2 125.75(14) . .
Mn3 O5 Mn2 87.93(10) . .
C35 O6 Mn7 124.0(3) . .
C35 O6 Mn3 123.2(2) . .
Mn7 O6 Mn3 101.12(12) . .
C37 O7 Mn2 128.0(3) . .
C37 O7 Mn7 128.6(3) . .
Mn2 O7 Mn7 101.82(13) . .
P3 O8 Mn4 124.02(16) . 2_565
P2 O9 Mn4 122.26(16) . .
P1 O10 Mn2 126.26(14) . .
P1 O10 Mn4 139.19(16) . .
Mn2 O10 Mn4 84.16(9) . .
P4 O11 Mn3 126.22(16) . .
P4 O11 Mn4 138.38(15) . 2_565
Mn3 O11 Mn4 86.87(10) . 2_565
P1 O12 Mn7 130.85(16) . .
P3 O13 Mn3 123.00(15) . .
P4 O14 Mn5 140.30(16) . .
P1 O15 Mn6 146.82(18) . .
P5 O16 Mn6 128.82(16) . 2_565
P4 O17 Mn7 132.52(17) . .
P2 O18 Mn5 125.24(16) . 2_565
P5 O19 Mn5 130.80(16) . 2_565
Mn5 O20 Mn6 141.30(14) . .
P3 O21 Mn6 126.42(16) . 2_565
P2 O22 Mn2 122.41(16) . .
N1 C1 C2 122.9(4) . .
N1 C1 H1A 118.5 . .
C2 C1 H1A 118.5 . .
C1 C2 C3 120.4(4) . .
C1 C2 H2A 119.8 . .
C3 C2 H2A 119.8 . .
C2 C3 C4 116.5(4) . .
C2 C3 C6 121.9(4) . .
C4 C3 C6 121.6(4) . .
C3 C4 C5 120.0(4) . .
C3 C4 H4A 120.0 . .
C5 C4 H4A 120.0 . .
N1 C5 C4 123.2(4) . .
N1 C5 H5A 118.4 . .
C4 C5 H5A 118.4 . .
C3 C6 C7 115.4(4) . .
C3 C6 H6A 108.4 . .
C7 C6 H6A 108.4 . .
C3 C6 H6B 108.4 . .
C7 C6 H6B 108.4 . .
H6A C6 H6B 107.5 . .
C8 C7 C6 110.5(4) . .
C8 C7 H7A 109.5 . .
C6 C7 H7A 109.5 . .
C8 C7 H7B 109.5 . .
C6 C7 H7B 109.5 . .
H7A C7 H7B 108.1 . .
C9 C8 C7 114.9(4) . .
C9 C8 H8A 108.5 . .
C7 C8 H8A 108.5 . .
C9 C8 H8B 108.5 . .
C7 C8 H8B 108.5 . .
H8A C8 H8B 107.5 . .
C10 C9 C14 117.9(4) . .
C10 C9 C8 121.6(5) . .
C14 C9 C8 120.5(4) . .
C9 C10 C11 120.6(5) . .
C9 C10 H10A 119.7 . .
C11 C10 H10A 119.7 . .
C12 C11 C10 120.8(5) . .
C12 C11 H11A 119.6 . .
C10 C11 H11A 119.6 . .
C13 C12 C11 119.8(5) . .
C13 C12 H12A 120.1 . .
C11 C12 H12A 120.1 . .
C12 C13 C14 119.3(5) . .
C12 C13 H13A 120.3 . .
C14 C13 H13A 120.3 . .
C9 C14 C13 121.5(5) . .
C9 C14 H14A 119.2 . .
C13 C14 H14A 119.2 . .
C18 C15 H15A 109.5 . .
C18 C15 H15B 109.5 . .
H15A C15 H15B 109.5 . .
C18 C15 H15C 109.5 . .
H15A C15 H15C 109.5 . .
H15B C15 H15C 109.5 . .
C18 C16 H16A 109.5 . .
C18 C16 H16B 109.5 . .
H16A C16 H16B 109.5 . .
C18 C16 H16C 109.5 . .
H16A C16 H16C 109.5 . .
H16B C16 H16C 109.5 . .
C18 C17 H17A 109.5 . .
C18 C17 H17B 109.5 . .
H17A C17 H17B 109.5 . .
C18 C17 H17C 109.5 . .
H17A C17 H17C 109.5 . .
H17B C17 H17C 109.5 . .
C16 C18 C17 110.1(4) . .
C16 C18 C15 109.6(4) . .
C17 C18 C15 110.5(4) . .
C16 C18 P5 109.4(3) . .
C17 C18 P5 108.5(3) . .
C15 C18 P5 108.9(3) . .
C22 C19 H19A 109.5 . .
C22 C19 H19B 109.5 . .
H19A C19 H19B 109.5 . .
C22 C19 H19C 109.5 . .
H19A C19 H19C 109.5 . .
H19B C19 H19C 109.5 . .
C22 C20 H20A 109.5 . .
C22 C20 H20B 109.5 . .
H20A C20 H20B 109.5 . .
C22 C20 H20C 109.5 . .
H20A C20 H20C 109.5 . .
H20B C20 H20C 109.5 . .
C22 C21 H21A 109.5 . .
C22 C21 H21B 109.5 . .
H21A C21 H21B 109.5 . .
C22 C21 H21C 109.5 . .
H21A C21 H21C 109.5 . .
H21B C21 H21C 109.5 . .
C21 C22 C19 109.9(4) . .
C21 C22 C20 110.4(4) . .
C19 C22 C20 109.7(4) . .
C21 C22 P2 109.8(3) . .
C19 C22 P2 109.2(3) . .
C20 C22 P2 107.9(3) . .
C26 C23 H23A 109.5 . .
C26 C23 H23B 109.5 . .
H23A C23 H23B 109.5 . .
C26 C23 H23C 109.5 . .
H23A C23 H23C 109.5 . .
H23B C23 H23C 109.5 . .
C26 C24 H24A 109.5 . .
C26 C24 H24B 109.5 . .
H24A C24 H24B 109.5 . .
C26 C24 H24C 109.5 . .
H24A C24 H24C 109.5 . .
H24B C24 H24C 109.5 . .
C26 C25 H25A 109.5 . .
C26 C25 H25B 109.5 . .
H25A C25 H25B 109.5 . .
C26 C25 H25C 109.5 . .
H25A C25 H25C 109.5 . .
H25B C25 H25C 109.5 . .
C23 C26 C24 110.8(4) . .
C23 C26 C25 109.4(4) . .
C24 C26 C25 110.5(4) . .
C23 C26 P4 107.4(3) . .
C24 C26 P4 109.2(3) . .
C25 C26 P4 109.5(3) . .
C30 C27 H27A 109.5 . .
C30 C27 H27B 109.5 . .
H27A C27 H27B 109.5 . .
C30 C27 H27C 109.5 . .
H27A C27 H27C 109.5 . .
H27B C27 H27C 109.5 . .
C30 C28 H28A 109.5 . .
C30 C28 H28B 109.5 . .
H28A C28 H28B 109.5 . .
C30 C28 H28C 109.5 . .
H28A C28 H28C 109.5 . .
H28B C28 H28C 109.5 . .
C30 C29 H29A 109.5 . .
C30 C29 H29B 109.5 . .
H29A C29 H29B 109.5 . .
C30 C29 H29C 109.5 . .
H29A C29 H29C 109.5 . .
H29B C29 H29C 109.5 . .
C28 C30 C27 110.3(4) . .
C28 C30 C29 110.2(4) . .
C27 C30 C29 109.7(4) . .
C28 C30 P3 109.5(3) . .
C27 C30 P3 108.8(3) . .
C29 C30 P3 108.3(3) . .
C34 C31 H31A 109.5 . .
C34 C31 H31B 109.5 . .
H31A C31 H31B 109.5 . .
C34 C31 H31C 109.5 . .
H31A C31 H31C 109.5 . .
H31B C31 H31C 109.5 . .
C34 C32 H32A 109.5 . .
C34 C32 H32B 109.5 . .
H32A C32 H32B 109.5 . .
C34 C32 H32C 109.5 . .
H32A C32 H32C 109.5 . .
H32B C32 H32C 109.5 . .
C34 C33 H33A 109.5 . .
C34 C33 H33B 109.5 . .
H33A C33 H33B 109.5 . .
C34 C33 H33C 109.5 . .
H33A C33 H33C 109.5 . .
H33B C33 H33C 109.5 . .
C33 C34 C32 110.2(4) . .
C33 C34 C31 109.9(4) . .
C32 C34 C31 109.9(4) . .
C33 C34 P1 110.4(3) . .
C32 C34 P1 109.6(3) . .
C31 C34 P1 106.7(3) . .
O6 C35 H35A 109.5 . .
O6 C35 H35B 109.5 . .
H35A C35 H35B 109.5 . .
O6 C35 H35C 109.5 . .
H35A C35 H35C 109.5 . .
H35B C35 H35C 109.5 . .
O4 C36 H36A 109.5 . .
O4 C36 H36B 109.5 . .
H36A C36 H36B 109.5 . .
O4 C36 H36C 109.5 . .
H36A C36 H36C 109.5 . .
H36B C36 H36C 109.5 . .
O7 C37 H37A 109.5 . .
O7 C37 H37B 109.5 . .
H37A C37 H37B 109.5 . .
O7 C37 H37C 109.5 . .
H37A C37 H37C 109.5 . .
H37B C37 H37C 109.5 . .
C5 N1 C1 116.9(4) . .
C5 N1 Mn5 122.6(3) . .
C1 N1 Mn5 119.8(3) . .

loop_
_geom_bond_atom_site_label_1
_geom_bond_atom_site_label_2
_geom_bond_distance
_geom_bond_site_symmetry_2
Mn1 O1 1.963(3) 2_565
Mn1 O1 1.963(3) .
Mn1 O2 2.131(3) .
Mn1 O2 2.131(3) 2_565
Mn1 O3 2.140(3) 2_565
Mn1 O3 2.140(3) .
Mn1 Mn4 3.0045(13) 2_565
Mn1 Mn4 3.0045(13) .
Mn1 Mn3 3.0050(8) .
Mn1 Mn3 3.0050(8) 2_565
Mn1 Mn2 3.099(2) .
Mn1 Mn2 3.099(2) 2_565
Mn2 O3 1.906(3) .
Mn2 O22 1.909(3) .
Mn2 O2 1.926(3) .
Mn2 O7 1.936(3) .
Mn2 O10 2.224(3) .
Mn2 O5 2.230(3) .
Mn2 Mn4 2.9980(10) .
Mn2 Mn7 3.0252(11) .
Mn2 Mn3 3.0717(15) .
Mn3 O2 1.903(3) .
Mn3 O13 1.908(3) .
Mn3 O1 1.930(3) 2_565
Mn3 O6 1.959(3) .
Mn3 O11 2.189(3) .
Mn3 O5 2.195(3) .
Mn3 Mn7 3.0056(14) .
Mn3 Mn4 3.040(2) 2_565
Mn4 O3 1.918(3) .
Mn4 O8 1.930(3) 2_565
Mn4 O9 1.937(3) .
Mn4 O1 1.966(3) .
Mn4 O11 2.233(3) 2_565
Mn4 O10 2.249(3) .
Mn4 Mn3 3.040(2) 2_565
Mn5 O14 1.872(3) .
Mn5 O19 1.877(3) 2_565
Mn5 O18 1.892(3) 2_565
Mn5 O20 1.937(3) .
Mn5 N1 2.264(3) .
Mn6 O15 1.864(3) .
Mn6 O16 1.880(3) 2_565
Mn6 O21 1.893(3) 2_565
Mn6 O20 1.938(3) .
Mn6 O4 2.191(3) .
Mn7 O12 1.923(3) .
Mn7 O6 1.933(3) .
Mn7 O17 1.954(3) .
Mn7 O7 1.962(3) .
Mn7 O2 2.210(3) .
Mn7 Cl1 2.373(3) .
P1 O10 1.521(3) .
P1 O15 1.524(3) .
P1 O12 1.546(3) .
P1 C34 1.821(4) .
P2 O18 1.528(3) .
P2 O9 1.536(3) .
P2 O22 1.541(3) .
P2 C22 1.815(4) .
P3 O8 1.531(3) .
P3 O21 1.532(3) .
P3 O13 1.538(3) .
P3 C30 1.821(4) .
P4 O11 1.520(3) .
P4 O14 1.531(3) .
P4 O17 1.545(3) .
P4 C26 1.817(4) .
P5 O5 1.523(3) .
P5 O16 1.527(3) .
P5 O19 1.531(3) .
P5 C18 1.819(4) .
O1 Mn3 1.930(3) 2_565
O4 C36 1.418(6) .
O6 C35 1.415(5) .
O7 C37 1.399(5) .
O8 Mn4 1.930(3) 2_565
O11 Mn4 2.233(3) 2_565
O16 Mn6 1.880(3) 2_565
O18 Mn5 1.892(3) 2_565
O19 Mn5 1.877(3) 2_565
O21 Mn6 1.893(3) 2_565
O100 C100 1.419(8) .
O101 C101 1.424(7) .
O102 C102 1.399(9) .
O103 C103 1.340(10) .
C1 N1 1.341(5) .
C1 C2 1.377(6) .
C1 H1A 0.9300 .
C2 C3 1.380(7) .
C2 H2A 0.9300 .
C3 C4 1.384(7) .
C3 C6 1.509(6) .
C4 C5 1.384(6) .
C4 H4A 0.9300 .
C5 N1 1.331(5) .
C5 H5A 0.9300 .
C6 C7 1.527(6) .
C6 H6A 0.9700 .
C6 H6B 0.9700 .
C7 C8 1.522(6) .
C7 H7A 0.9700 .
C7 H7B 0.9700 .
C8 C9 1.506(6) .
C8 H8A 0.9700 .
C8 H8B 0.9700 .
C9 C10 1.380(7) .
C9 C14 1.387(7) .
C10 C11 1.381(7) .
C10 H10A 0.9300 .
C11 C12 1.372(7) .
C11 H11A 0.9300 .
C12 C13 1.370(8) .
C12 H12A 0.9300 .
C13 C14 1.390(7) .
C13 H13A 0.9300 .
C14 H14A 0.9300 .
C15 C18 1.530(6) .
C15 H15A 0.9600 .
C15 H15B 0.9600 .
C15 H15C 0.9600 .
C16 C18 1.526(6) .
C16 H16A 0.9600 .
C16 H16B 0.9600 .
C16 H16C 0.9600 .
C17 C18 1.526(6) .
C17 H17A 0.9600 .
C17 H17B 0.9600 .
C17 H17C 0.9600 .
C19 C22 1.532(6) .
C19 H19A 0.9600 .
C19 H19B 0.9600 .
C19 H19C 0.9600 .
C20 C22 1.537(6) .
C20 H20A 0.9600 .
C20 H20B 0.9600 .
C20 H20C 0.9600 .
C21 C22 1.531(6) .
C21 H21A 0.9600 .
C21 H21B 0.9600 .
C21 H21C 0.9600 .
C23 C26 1.519(7) .
C23 H23A 0.9600 .
C23 H23B 0.9600 .
C23 H23C 0.9600 .
C24 C26 1.521(6) .
C24 H24A 0.9600 .
C24 H24B 0.9600 .
C24 H24C 0.9600 .
C25 C26 1.540(6) .
C25 H25A 0.9600 .
C25 H25B 0.9600 .
C25 H25C 0.9600 .
C27 C30 1.530(6) .
C27 H27A 0.9600 .
C27 H27B 0.9600 .
C27 H27C 0.9600 .
C28 C30 1.523(6) .
C28 H28A 0.9600 .
C28 H28B 0.9600 .
C28 H28C 0.9600 .
C29 C30 1.535(6) .
C29 H29A 0.9600 .
C29 H29B 0.9600 .
C29 H29C 0.9600 .
C31 C34 1.538(6) .
C31 H31A 0.9600 .
C31 H31B 0.9600 .
C31 H31C 0.9600 .
C32 C34 1.525(7) .
C32 H32A 0.9600 .
C32 H32B 0.9600 .
C32 H32C 0.9600 .
C33 C34 1.515(6) .
C33 H33A 0.9600 .
C33 H33B 0.9600 .
C33 H33C 0.9600 .
C35 H35A 0.9600 .
C35 H35B 0.9600 .
C35 H35C 0.9600 .
C36 H36A 0.9600 .
C36 H36B 0.9600 .
C36 H36C 0.9600 .
C37 H37A 0.9600 .
C37 H37B 0.9600 .
C37 H37C 0.9600 .
O1W O1W 1.7(5) 2_666

loop_
_geom_torsion_atom_site_label_1
_geom_torsion_atom_site_label_2
_geom_torsion_atom_site_label_3
_geom_torsion_atom_site_label_4
_geom_torsion
_geom_torsion_site_symmetry_1
_geom_torsion_site_symmetry_4
O1 Mn1 Mn2 O3 107.44(14) 2_565 .
O1 Mn1 Mn2 O3 -72.56(14) . .
O2 Mn1 Mn2 O3 177.86(16) . .
O2 Mn1 Mn2 O3 -2.14(16) 2_565 .
O3 Mn1 Mn2 O3 180.0 2_565 .
Mn4 Mn1 Mn2 O3 133.97(11) 2_565 .
Mn4 Mn1 Mn2 O3 -46.03(11) . .
Mn3 Mn1 Mn2 O3 134.35(12) . .
Mn3 Mn1 Mn2 O3 -45.65(12) 2_565 .
Mn2 Mn1 Mn2 O3 6(100) 2_565 .
O1 Mn1 Mn2 O22 113.70(14) 2_565 .
O1 Mn1 Mn2 O22 -66.30(14) . .
O2 Mn1 Mn2 O22 -175.89(16) . .
O2 Mn1 Mn2 O22 4.11(16) 2_565 .
O3 Mn1 Mn2 O22 -173.75(16) 2_565 .
O3 Mn1 Mn2 O22 6.25(16) . .
Mn4 Mn1 Mn2 O22 140.23(12) 2_565 .
Mn4 Mn1 Mn2 O22 -39.77(12) . .
Mn3 Mn1 Mn2 O22 140.61(12) . .
Mn3 Mn1 Mn2 O22 -39.39(12) 2_565 .
Mn2 Mn1 Mn2 O22 13(100) 2_565 .
O1 Mn1 Mn2 O2 -70.41(13) 2_565 .
O1 Mn1 Mn2 O2 109.59(13) . .
O2 Mn1 Mn2 O2 180.0 2_565 .
O3 Mn1 Mn2 O2 2.14(16) 2_565 .
O3 Mn1 Mn2 O2 -177.86(16) . .
Mn4 Mn1 Mn2 O2 -43.88(11) 2_565 .
Mn4 Mn1 Mn2 O2 136.12(11) . .
Mn3 Mn1 Mn2 O2 -43.50(11) . .
Mn3 Mn1 Mn2 O2 136.50(11) 2_565 .
Mn2 Mn1 Mn2 O2 -171(100) 2_565 .
O1 Mn1 Mn2 O7 -75.74(13) 2_565 .
O1 Mn1 Mn2 O7 104.26(13) . .
O2 Mn1 Mn2 O7 -5.33(15) . .
O2 Mn1 Mn2 O7 174.67(15) 2_565 .
O3 Mn1 Mn2 O7 -3.18(16) 2_565 .
O3 Mn1 Mn2 O7 176.82(16) . .
Mn4 Mn1 Mn2 O7 -49.21(11) 2_565 .
Mn4 Mn1 Mn2 O7 130.79(11) . .
Mn3 Mn1 Mn2 O7 -48.83(11) . .
Mn3 Mn1 Mn2 O7 131.17(11) 2_565 .
Mn2 Mn1 Mn2 O7 -177(100) 2_565 .
O1 Mn1 Mn2 O10 -161.24(10) 2_565 .
O1 Mn1 Mn2 O10 18.76(10) . .
O2 Mn1 Mn2 O10 -90.83(13) . .
O2 Mn1 Mn2 O10 89.17(13) 2_565 .
O3 Mn1 Mn2 O10 -88.68(13) 2_565 .
O3 Mn1 Mn2 O10 91.32(13) . .
Mn4 Mn1 Mn2 O10 -134.71(7) 2_565 .
Mn4 Mn1 Mn2 O10 45.29(7) . .
Mn3 Mn1 Mn2 O10 -134.33(7) . .
Mn3 Mn1 Mn2 O10 45.67(7) 2_565 .
Mn2 Mn1 Mn2 O10 98(100) 2_565 .
O1 Mn1 Mn2 O5 7.93(10) 2_565 .
O1 Mn1 Mn2 O5 -172.07(10) . .
O2 Mn1 Mn2 O5 78.34(13) . .
O2 Mn1 Mn2 O5 -101.66(13) 2_565 .
O3 Mn1 Mn2 O5 80.48(13) 2_565 .
O3 Mn1 Mn2 O5 -99.52(13) . .
Mn4 Mn1 Mn2 O5 34.46(7) 2_565 .
Mn4 Mn1 Mn2 O5 -145.54(7) . .
Mn3 Mn1 Mn2 O5 34.84(7) . .
Mn3 Mn1 Mn2 O5 -145.16(7) 2_565 .
Mn2 Mn1 Mn2 O5 -93(100) 2_565 .
O1 Mn1 Mn2 Mn4 153.47(7) 2_565 .
O1 Mn1 Mn2 Mn4 -26.53(7) . .
O2 Mn1 Mn2 Mn4 -136.12(11) . .
O2 Mn1 Mn2 Mn4 43.88(11) 2_565 .
O3 Mn1 Mn2 Mn4 -133.97(11) 2_565 .
O3 Mn1 Mn2 Mn4 46.03(11) . .
Mn4 Mn1 Mn2 Mn4 180.0 2_565 .
Mn3 Mn1 Mn2 Mn4 -179.62(2) . .
Mn3 Mn1 Mn2 Mn4 0.38(2) 2_565 .
Mn2 Mn1 Mn2 Mn4 52(100) 2_565 .
O1 Mn1 Mn2 Mn7 -80.77(7) 2_565 .
O1 Mn1 Mn2 Mn7 99.23(7) . .
O2 Mn1 Mn2 Mn7 -10.36(11) . .
O2 Mn1 Mn2 Mn7 169.64(11) 2_565 .
O3 Mn1 Mn2 Mn7 -8.21(12) 2_565 .
O3 Mn1 Mn2 Mn7 171.79(12) . .
Mn4 Mn1 Mn2 Mn7 -54.24(3) 2_565 .
Mn4 Mn1 Mn2 Mn7 125.76(3) . .
Mn3 Mn1 Mn2 Mn7 -53.86(2) . .
Mn3 Mn1 Mn2 Mn7 126.14(2) 2_565 .
Mn2 Mn1 Mn2 Mn7 178(100) 2_565 .
O1 Mn1 Mn2 Mn3 -26.91(7) 2_565 .
O1 Mn1 Mn2 Mn3 153.09(7) . .
O2 Mn1 Mn2 Mn3 43.50(11) . .
O2 Mn1 Mn2 Mn3 -136.50(11) 2_565 .
O3 Mn1 Mn2 Mn3 45.65(12) 2_565 .
O3 Mn1 Mn2 Mn3 -134.35(12) . .
Mn4 Mn1 Mn2 Mn3 -0.38(2) 2_565 .
Mn4 Mn1 Mn2 Mn3 179.62(2) . .
Mn3 Mn1 Mn2 Mn3 180.0 2_565 .
Mn2 Mn1 Mn2 Mn3 -128(100) 2_565 .
O1 Mn1 Mn3 O2 176.16(16) 2_565 .
O1 Mn1 Mn3 O2 -3.84(16) . .
O2 Mn1 Mn3 O2 180.0 2_565 .
O3 Mn1 Mn3 O2 -112.24(14) 2_565 .
O3 Mn1 Mn3 O2 67.76(14) . .
Mn4 Mn1 Mn3 O2 -138.31(11) 2_565 .
Mn4 Mn1 Mn3 O2 41.69(11) . .
Mn3 Mn1 Mn3 O2 43(100) 2_565 .
Mn2 Mn1 Mn3 O2 42.06(11) . .
Mn2 Mn1 Mn3 O2 -137.94(11) 2_565 .
O1 Mn1 Mn3 O13 -1.86(15) 2_565 .
O1 Mn1 Mn3 O13 178.14(15) . .
O2 Mn1 Mn3 O13 -178.02(15) . .
O2 Mn1 Mn3 O13 1.98(15) 2_565 .
O3 Mn1 Mn3 O13 69.73(14) 2_565 .
O3 Mn1 Mn3 O13 -110.27(14) . .
Mn4 Mn1 Mn3 O13 43.67(11) 2_565 .
Mn4 Mn1 Mn3 O13 -136.33(11) . .
Mn3 Mn1 Mn3 O13 -135(100) 2_565 .
Mn2 Mn1 Mn3 O13 -135.96(12) . .
Mn2 Mn1 Mn3 O13 44.04(12) 2_565 .
O1 Mn1 Mn3 O1 180.0 . 2_565
O2 Mn1 Mn3 O1 -176.16(16) . 2_565
O2 Mn1 Mn3 O1 3.84(16) 2_565 2_565
O3 Mn1 Mn3 O1 71.60(14) 2_565 2_565
O3 Mn1 Mn3 O1 -108.40(14) . 2_565
Mn4 Mn1 Mn3 O1 45.53(12) 2_565 2_565
Mn4 Mn1 Mn3 O1 -134.47(12) . 2_565
Mn3 Mn1 Mn3 O1 -133(100) 2_565 2_565
Mn2 Mn1 Mn3 O1 -134.10(12) . 2_565
Mn2 Mn1 Mn3 O1 45.90(12) 2_565 2_565
O1 Mn1 Mn3 O6 -168.89(16) 2_565 .
O1 Mn1 Mn3 O6 11.11(16) . .
O2 Mn1 Mn3 O6 14.95(15) . .
O2 Mn1 Mn3 O6 -165.05(15) 2_565 .
O3 Mn1 Mn3 O6 -97.29(13) 2_565 .
O3 Mn1 Mn3 O6 82.71(13) . .
Mn4 Mn1 Mn3 O6 -123.35(11) 2_565 .
Mn4 Mn1 Mn3 O6 56.65(11) . .
Mn3 Mn1 Mn3 O6 58(100) 2_565 .
Mn2 Mn1 Mn3 O6 57.02(11) . .
Mn2 Mn1 Mn3 O6 -122.98(11) 2_565 .
O1 Mn1 Mn3 O11 -89.51(14) 2_565 .
O1 Mn1 Mn3 O11 90.49(14) . .
O2 Mn1 Mn3 O11 94.33(14) . .
O2 Mn1 Mn3 O11 -85.67(14) 2_565 .
O3 Mn1 Mn3 O11 -17.92(10) 2_565 .
O3 Mn1 Mn3 O11 162.08(10) . .
Mn4 Mn1 Mn3 O11 -43.98(7) 2_565 .
Mn4 Mn1 Mn3 O11 136.02(7) . .
Mn3 Mn1 Mn3 O11 137(100) 2_565 .
Mn2 Mn1 Mn3 O11 136.39(7) . .
Mn2 Mn1 Mn3 O11 -43.61(7) 2_565 .
O1 Mn1 Mn3 O5 98.56(14) 2_565 .
O1 Mn1 Mn3 O5 -81.44(14) . .
O2 Mn1 Mn3 O5 -77.60(14) . .
O2 Mn1 Mn3 O5 102.40(14) 2_565 .
O3 Mn1 Mn3 O5 170.15(10) 2_565 .
O3 Mn1 Mn3 O5 -9.85(10) . .
Mn4 Mn1 Mn3 O5 144.09(7) 2_565 .
Mn4 Mn1 Mn3 O5 -35.91(7) . .
Mn3 Mn1 Mn3 O5 -35(100) 2_565 .
Mn2 Mn1 Mn3 O5 -35.54(7) . .
Mn2 Mn1 Mn3 O5 144.46(7) 2_565 .
O1 Mn1 Mn3 Mn7 -171.55(12) 2_565 .
O1 Mn1 Mn3 Mn7 8.45(12) . .
O2 Mn1 Mn3 Mn7 12.29(11) . .
O2 Mn1 Mn3 Mn7 -167.71(11) 2_565 .
O3 Mn1 Mn3 Mn7 -99.95(9) 2_565 .
O3 Mn1 Mn3 Mn7 80.05(9) . .
Mn4 Mn1 Mn3 Mn7 -126.02(4) 2_565 .
Mn4 Mn1 Mn3 Mn7 53.98(4) . .
Mn3 Mn1 Mn3 Mn7 55(100) 2_565 .
Mn2 Mn1 Mn3 Mn7 54.36(4) . .
Mn2 Mn1 Mn3 Mn7 -125.64(4) 2_565 .
O1 Mn1 Mn3 Mn4 -45.53(12) 2_565 2_565
O1 Mn1 Mn3 Mn4 134.47(12) . 2_565
O2 Mn1 Mn3 Mn4 138.31(11) . 2_565
O2 Mn1 Mn3 Mn4 -41.69(11) 2_565 2_565
O3 Mn1 Mn3 Mn4 26.06(7) 2_565 2_565
O3 Mn1 Mn3 Mn4 -153.94(7) . 2_565
Mn4 Mn1 Mn3 Mn4 180.0 . 2_565
Mn3 Mn1 Mn3 Mn4 -179(100) 2_565 2_565
Mn2 Mn1 Mn3 Mn4 -179.63(2) . 2_565
Mn2 Mn1 Mn3 Mn4 0.37(2) 2_565 2_565
O1 Mn1 Mn3 Mn2 134.10(12) 2_565 .
O1 Mn1 Mn3 Mn2 -45.90(12) . .
O2 Mn1 Mn3 Mn2 -42.06(11) . .
O2 Mn1 Mn3 Mn2 137.94(11) 2_565 .
O3 Mn1 Mn3 Mn2 -154.31(7) 2_565 .
O3 Mn1 Mn3 Mn2 25.69(7) . .
Mn4 Mn1 Mn3 Mn2 179.63(2) 2_565 .
Mn4 Mn1 Mn3 Mn2 -0.37(2) . .
Mn3 Mn1 Mn3 Mn2 1(100) 2_565 .
Mn2 Mn1 Mn3 Mn2 180.0 2_565 .
O3 Mn2 Mn3 O2 -80.99(17) . .
O22 Mn2 Mn3 O2 -177.3(2) . .
O7 Mn2 Mn3 O2 91.29(17) . .
O10 Mn2 Mn3 O2 4.26(16) . .
O5 Mn2 Mn3 O2 -178.74(17) . .
Mn4 Mn2 Mn3 O2 -51.51(15) . .
Mn7 Mn2 Mn3 O2 57.87(15) . .
Mn1 Mn2 Mn3 O2 -51.88(14) . .
O3 Mn2 Mn3 O13 95.88(16) . .
O22 Mn2 Mn3 O13 -0.4(2) . .
O2 Mn2 Mn3 O13 176.87(19) . .
O7 Mn2 Mn3 O13 -91.84(16) . .
O10 Mn2 Mn3 O13 -178.87(15) . .
O5 Mn2 Mn3 O13 -1.87(16) . .
Mn4 Mn2 Mn3 O13 125.36(13) . .
Mn7 Mn2 Mn3 O13 -125.26(13) . .
Mn1 Mn2 Mn3 O13 124.99(13) . .
O3 Mn2 Mn3 O1 -1.70(11) . 2_565
O22 Mn2 Mn3 O1 -97.99(17) . 2_565
O2 Mn2 Mn3 O1 79.30(16) . 2_565
O7 Mn2 Mn3 O1 170.58(11) . 2_565
O10 Mn2 Mn3 O1 83.55(11) . 2_565
O5 Mn2 Mn3 O1 -99.45(12) . 2_565
Mn4 Mn2 Mn3 O1 27.78(8) . 2_565
Mn7 Mn2 Mn3 O1 137.16(8) . 2_565
Mn1 Mn2 Mn3 O1 27.42(8) . 2_565
O3 Mn2 Mn3 O6 -168.93(11) . .
O22 Mn2 Mn3 O6 94.78(17) . .
O2 Mn2 Mn3 O6 -87.93(16) . .
O7 Mn2 Mn3 O6 3.35(11) . .
O10 Mn2 Mn3 O6 -83.67(11) . .
O5 Mn2 Mn3 O6 93.32(12) . .
Mn4 Mn2 Mn3 O6 -139.45(8) . .
Mn7 Mn2 Mn3 O6 -30.07(8) . .
Mn1 Mn2 Mn3 O6 -139.81(8) . .
O3 Mn2 Mn3 O11 -85.44(12) . .
O22 Mn2 Mn3 O11 178.27(16) . .
O2 Mn2 Mn3 O11 -4.45(16) . .
O7 Mn2 Mn3 O11 86.84(12) . .
O10 Mn2 Mn3 O11 -0.19(11) . .
O5 Mn2 Mn3 O11 176.81(12) . .
Mn4 Mn2 Mn3 O11 -55.96(9) . .
Mn7 Mn2 Mn3 O11 53.42(9) . .
Mn1 Mn2 Mn3 O11 -56.33(8) . .
O3 Mn2 Mn3 O5 97.75(13) . .
O22 Mn2 Mn3 O5 1.46(17) . .
O2 Mn2 Mn3 O5 178.74(17) . .
O7 Mn2 Mn3 O5 -89.97(13) . .
O10 Mn2 Mn3 O5 -177.00(12) . .
Mn4 Mn2 Mn3 O5 127.23(10) . .
Mn7 Mn2 Mn3 O5 -123.39(10) . .
Mn1 Mn2 Mn3 O5 126.86(10) . .
O3 Mn2 Mn3 Mn1 -29.11(8) . .
O22 Mn2 Mn3 Mn1 -125.40(15) . .
O2 Mn2 Mn3 Mn1 51.88(14) . .
O7 Mn2 Mn3 Mn1 143.17(9) . .
O10 Mn2 Mn3 Mn1 56.14(8) . .
O5 Mn2 Mn3 Mn1 -126.86(10) . .
Mn4 Mn2 Mn3 Mn1 0.37(2) . .
Mn7 Mn2 Mn3 Mn1 109.75(4) . .
O3 Mn2 Mn3 Mn7 -138.86(9) . .
O22 Mn2 Mn3 Mn7 124.85(15) . .
O2 Mn2 Mn3 Mn7 -57.87(15) . .
O7 Mn2 Mn3 Mn7 33.42(8) . .
O10 Mn2 Mn3 Mn7 -53.61(8) . .
O5 Mn2 Mn3 Mn7 123.39(10) . .
Mn4 Mn2 Mn3 Mn7 -109.38(4) . .
Mn1 Mn2 Mn3 Mn7 -109.75(4) . .
O3 Mn2 Mn3 Mn4 -28.74(9) . 2_565
O22 Mn2 Mn3 Mn4 -125.03(15) . 2_565
O2 Mn2 Mn3 Mn4 52.26(15) . 2_565
O7 Mn2 Mn3 Mn4 143.54(9) . 2_565
O10 Mn2 Mn3 Mn4 56.51(9) . 2_565
O5 Mn2 Mn3 Mn4 -126.49(10) . 2_565
Mn4 Mn2 Mn3 Mn4 0.74(4) . 2_565
Mn7 Mn2 Mn3 Mn4 110.12(4) . 2_565
Mn1 Mn2 Mn3 Mn4 0.37(2) . 2_565
O22 Mn2 Mn4 O3 101.27(17) . .
O2 Mn2 Mn4 O3 -79.88(17) . .
O7 Mn2 Mn4 O3 -165.21(19) . .
O10 Mn2 Mn4 O3 -161.09(17) . .
O5 Mn2 Mn4 O3 1.11(17) . .
Mn7 Mn2 Mn4 O3 -120.21(15) . .
Mn3 Mn2 Mn4 O3 -52.17(15) . .
Mn1 Mn2 Mn4 O3 -51.80(15) . .
O3 Mn2 Mn4 O8 178.3(2) . 2_565
O22 Mn2 Mn4 O8 -80.44(17) . 2_565
O2 Mn2 Mn4 O8 98.41(17) . 2_565
O7 Mn2 Mn4 O8 13.07(19) . 2_565
O10 Mn2 Mn4 O8 17.20(17) . 2_565
O5 Mn2 Mn4 O8 179.39(17) . 2_565
Mn7 Mn2 Mn4 O8 58.08(15) . 2_565
Mn3 Mn2 Mn4 O8 126.12(15) . 2_565
Mn1 Mn2 Mn4 O8 126.48(15) . 2_565
O3 Mn2 Mn4 O9 -104.71(17) . .
O22 Mn2 Mn4 O9 -3.44(11) . .
O2 Mn2 Mn4 O9 175.41(11) . .
O7 Mn2 Mn4 O9 90.07(15) . .
O10 Mn2 Mn4 O9 94.19(13) . .
O5 Mn2 Mn4 O9 -103.61(13) . .
Mn7 Mn2 Mn4 O9 135.08(9) . .
Mn3 Mn2 Mn4 O9 -156.88(8) . .
Mn1 Mn2 Mn4 O9 -156.52(8) . .
O3 Mn2 Mn4 O1 78.32(17) . .
O22 Mn2 Mn4 O1 179.60(11) . .
O2 Mn2 Mn4 O1 -1.55(11) . .
O7 Mn2 Mn4 O1 -86.89(15) . .
O10 Mn2 Mn4 O1 -82.77(12) . .
O5 Mn2 Mn4 O1 79.43(13) . .
Mn7 Mn2 Mn4 O1 -41.88(8) . .
Mn3 Mn2 Mn4 O1 26.16(8) . .
Mn1 Mn2 Mn4 O1 26.52(7) . .
O3 Mn2 Mn4 O11 -4.18(16) . 2_565
O22 Mn2 Mn4 O11 97.09(12) . 2_565
O2 Mn2 Mn4 O11 -84.06(12) . 2_565
O7 Mn2 Mn4 O11 -169.40(14) . 2_565
O10 Mn2 Mn4 O11 -165.27(12) . 2_565
O5 Mn2 Mn4 O11 -3.08(13) . 2_565
Mn7 Mn2 Mn4 O11 -124.39(9) . 2_565
Mn3 Mn2 Mn4 O11 -56.35(9) . 2_565
Mn1 Mn2 Mn4 O11 -55.99(9) . 2_565
O3 Mn2 Mn4 O10 161.09(17) . .
O22 Mn2 Mn4 O10 -97.63(13) . .
O2 Mn2 Mn4 O10 81.22(13) . .
O7 Mn2 Mn4 O10 -4.12(15) . .
O5 Mn2 Mn4 O10 162.20(13) . .
Mn7 Mn2 Mn4 O10 40.88(10) . .
Mn3 Mn2 Mn4 O10 108.92(10) . .
Mn1 Mn2 Mn4 O10 109.29(10) . .
O3 Mn2 Mn4 Mn1 51.80(15) . .
O22 Mn2 Mn4 Mn1 153.08(8) . .
O2 Mn2 Mn4 Mn1 -28.07(8) . .
O7 Mn2 Mn4 Mn1 -113.41(13) . .
O10 Mn2 Mn4 Mn1 -109.29(10) . .
O5 Mn2 Mn4 Mn1 52.91(10) . .
Mn7 Mn2 Mn4 Mn1 -68.40(3) . .
Mn3 Mn2 Mn4 Mn1 -0.36(2) . .
O3 Mn2 Mn4 Mn3 51.42(15) . 2_565
O22 Mn2 Mn4 Mn3 152.69(8) . 2_565
O2 Mn2 Mn4 Mn3 -28.46(9) . 2_565
O7 Mn2 Mn4 Mn3 -113.79(13) . 2_565
O10 Mn2 Mn4 Mn3 -109.67(10) . 2_565
O5 Mn2 Mn4 Mn3 52.53(11) . 2_565
Mn7 Mn2 Mn4 Mn3 -68.79(4) . 2_565
Mn3 Mn2 Mn4 Mn3 -0.75(4) . 2_565
Mn1 Mn2 Mn4 Mn3 -0.38(2) . 2_565
O1 Mn1 Mn4 O3 -0.51(15) 2_565 .
O1 Mn1 Mn4 O3 179.49(15) . .
O2 Mn1 Mn4 O3 68.48(13) . .
O2 Mn1 Mn4 O3 -111.52(13) 2_565 .
O3 Mn1 Mn4 O3 180.0 2_565 .
Mn4 Mn1 Mn4 O3 -39(100) 2_565 .
Mn3 Mn1 Mn4 O3 43.71(11) . .
Mn3 Mn1 Mn4 O3 -136.29(11) 2_565 .
Mn2 Mn1 Mn4 O3 43.33(11) . .
Mn2 Mn1 Mn4 O3 -136.67(11) 2_565 .
O1 Mn1 Mn4 O8 173.35(15) 2_565 2_565
O1 Mn1 Mn4 O8 -6.65(15) . 2_565
O2 Mn1 Mn4 O8 -117.66(13) . 2_565
O2 Mn1 Mn4 O8 62.34(13) 2_565 2_565
O3 Mn1 Mn4 O8 -6.14(15) 2_565 2_565
O3 Mn1 Mn4 O8 173.86(15) . 2_565
Mn4 Mn1 Mn4 O8 134(100) 2_565 2_565
Mn3 Mn1 Mn4 O8 -142.44(11) . 2_565
Mn3 Mn1 Mn4 O8 37.56(11) 2_565 2_565
Mn2 Mn1 Mn4 O8 -142.82(11) . 2_565
Mn2 Mn1 Mn4 O8 37.18(11) 2_565 2_565
O1 Mn1 Mn4 O9 -8.09(16) 2_565 .
O1 Mn1 Mn4 O9 171.91(16) . .
O2 Mn1 Mn4 O9 60.90(14) . .
O2 Mn1 Mn4 O9 -119.10(14) 2_565 .
O3 Mn1 Mn4 O9 172.42(16) 2_565 .
O3 Mn1 Mn4 O9 -7.58(16) . .
Mn4 Mn1 Mn4 O9 -47(100) 2_565 .
Mn3 Mn1 Mn4 O9 36.12(12) . .
Mn3 Mn1 Mn4 O9 -143.88(12) 2_565 .
Mn2 Mn1 Mn4 O9 35.75(12) . .
Mn2 Mn1 Mn4 O9 -144.25(12) 2_565 .
O1 Mn1 Mn4 O1 180.0 2_565 .
O2 Mn1 Mn4 O1 -111.01(13) . .
O2 Mn1 Mn4 O1 68.99(13) 2_565 .
O3 Mn1 Mn4 O1 0.51(15) 2_565 .
O3 Mn1 Mn4 O1 -179.49(15) . .
Mn4 Mn1 Mn4 O1 141(100) 2_565 .
Mn3 Mn1 Mn4 O1 -135.78(11) . .
Mn3 Mn1 Mn4 O1 44.22(11) 2_565 .
Mn2 Mn1 Mn4 O1 -136.16(11) . .
Mn2 Mn1 Mn4 O1 43.84(11) 2_565 .
O1 Mn1 Mn4 O11 92.81(13) 2_565 2_565
O1 Mn1 Mn4 O11 -87.19(13) . 2_565
O2 Mn1 Mn4 O11 161.80(10) . 2_565
O2 Mn1 Mn4 O11 -18.20(10) 2_565 2_565
O3 Mn1 Mn4 O11 -86.68(13) 2_565 2_565
O3 Mn1 Mn4 O11 93.32(13) . 2_565
Mn4 Mn1 Mn4 O11 54(100) 2_565 2_565
Mn3 Mn1 Mn4 O11 137.03(7) . 2_565
Mn3 Mn1 Mn4 O11 -42.97(7) 2_565 2_565
Mn2 Mn1 Mn4 O11 136.65(7) . 2_565
Mn2 Mn1 Mn4 O11 -43.35(7) 2_565 2_565
O1 Mn1 Mn4 O10 -88.27(13) 2_565 .
O1 Mn1 Mn4 O10 91.73(13) . .
O2 Mn1 Mn4 O10 -19.28(10) . .
O2 Mn1 Mn4 O10 160.72(10) 2_565 .
O3 Mn1 Mn4 O10 92.24(13) 2_565 .
O3 Mn1 Mn4 O10 -87.76(13) . .
Mn4 Mn1 Mn4 O10 -127(100) 2_565 .
Mn3 Mn1 Mn4 O10 -44.05(7) . .
Mn3 Mn1 Mn4 O10 135.95(7) 2_565 .
Mn2 Mn1 Mn4 O10 -44.43(7) . .
Mn2 Mn1 Mn4 O10 135.57(7) 2_565 .
O1 Mn1 Mn4 Mn2 -43.84(11) 2_565 .
O1 Mn1 Mn4 Mn2 136.16(11) . .
O2 Mn1 Mn4 Mn2 25.15(7) . .
O2 Mn1 Mn4 Mn2 -154.85(7) 2_565 .
O3 Mn1 Mn4 Mn2 136.67(11) 2_565 .
O3 Mn1 Mn4 Mn2 -43.33(11) . .
Mn4 Mn1 Mn4 Mn2 -83(100) 2_565 .
Mn3 Mn1 Mn4 Mn2 0.38(2) . .
Mn3 Mn1 Mn4 Mn2 -179.62(2) 2_565 .
Mn2 Mn1 Mn4 Mn2 180.0 2_565 .
O1 Mn1 Mn4 Mn3 135.78(11) 2_565 2_565
O1 Mn1 Mn4 Mn3 -44.22(11) . 2_565
O2 Mn1 Mn4 Mn3 -155.22(7) . 2_565
O2 Mn1 Mn4 Mn3 24.77(7) 2_565 2_565
O3 Mn1 Mn4 Mn3 -43.71(11) 2_565 2_565
O3 Mn1 Mn4 Mn3 136.29(11) . 2_565
Mn4 Mn1 Mn4 Mn3 97(100) 2_565 2_565
Mn3 Mn1 Mn4 Mn3 180.0 . 2_565
Mn2 Mn1 Mn4 Mn3 179.62(2) . 2_565
Mn2 Mn1 Mn4 Mn3 -0.38(2) 2_565 2_565
O2 Mn3 Mn7 O12 5.83(16) . .
O13 Mn3 Mn7 O12 -175.43(17) . .
O1 Mn3 Mn7 O12 -13.06(17) 2_565 .
O6 Mn3 Mn7 O12 177.26(18) . .
O11 Mn3 Mn7 O12 -88.53(14) . .
O5 Mn3 Mn7 O12 86.98(15) . .
Mn1 Mn3 Mn7 O12 -5.98(13) . .
Mn4 Mn3 Mn7 O12 -60.40(13) 2_565 .
Mn2 Mn3 Mn7 O12 49.69(13) . .
O2 Mn3 Mn7 O6 -171.44(16) . .
O13 Mn3 Mn7 O6 7.31(16) . .
O1 Mn3 Mn7 O6 169.68(16) 2_565 .
O11 Mn3 Mn7 O6 94.21(14) . .
O5 Mn3 Mn7 O6 -90.29(14) . .
Mn1 Mn3 Mn7 O6 176.76(12) . .
Mn4 Mn3 Mn7 O6 122.34(12) 2_565 .
Mn2 Mn3 Mn7 O6 -127.57(13) . .
O2 Mn3 Mn7 O17 95.43(14) . .
O13 Mn3 Mn7 O17 -85.82(15) . .
O1 Mn3 Mn7 O17 76.55(14) 2_565 .
O6 Mn3 Mn7 O17 -93.13(15) . .
O11 Mn3 Mn7 O17 1.08(11) . .
O5 Mn3 Mn7 O17 176.58(11) . .
Mn1 Mn3 Mn7 O17 83.63(10) . .
Mn4 Mn3 Mn7 O17 29.21(10) 2_565 .
Mn2 Mn3 Mn7 O17 139.30(9) . .
O2 Mn3 Mn7 O7 -76.69(13) . .
O13 Mn3 Mn7 O7 102.06(14) . .
O1 Mn3 Mn7 O7 -95.57(13) 2_565 .
O6 Mn3 Mn7 O7 94.75(15) . .
O11 Mn3 Mn7 O7 -171.04(10) . .
O5 Mn3 Mn7 O7 4.46(10) . .
Mn1 Mn3 Mn7 O7 -88.49(8) . .
Mn4 Mn3 Mn7 O7 -142.91(8) 2_565 .
Mn2 Mn3 Mn7 O7 -32.82(8) . .
O13 Mn3 Mn7 O2 178.75(16) . .
O1 Mn3 Mn7 O2 -18.88(15) 2_565 .
O6 Mn3 Mn7 O2 171.44(16) . .
O11 Mn3 Mn7 O2 -94.35(13) . .
O5 Mn3 Mn7 O2 81.15(13) . .
Mn1 Mn3 Mn7 O2 -11.80(10) . .
Mn4 Mn3 Mn7 O2 -66.23(11) 2_565 .
Mn2 Mn3 Mn7 O2 43.86(11) . .
O2 Mn3 Mn7 Cl1 -167.97(13) . .
O13 Mn3 Mn7 Cl1 10.78(14) . .
O1 Mn3 Mn7 Cl1 173.15(12) 2_565 .
O6 Mn3 Mn7 Cl1 3.47(14) . .
O11 Mn3 Mn7 Cl1 97.68(10) . .
O5 Mn3 Mn7 Cl1 -86.82(10) . .
Mn1 Mn3 Mn7 Cl1 -179.77(8) . .
Mn4 Mn3 Mn7 Cl1 125.80(8) 2_565 .
Mn2 Mn3 Mn7 Cl1 -124.10(8) . .
O2 Mn3 Mn7 Mn2 -43.86(11) . .
O13 Mn3 Mn7 Mn2 134.88(12) . .
O1 Mn3 Mn7 Mn2 -62.75(11) 2_565 .
O6 Mn3 Mn7 Mn2 127.57(12) . .
O11 Mn3 Mn7 Mn2 -138.22(7) . .
O5 Mn3 Mn7 Mn2 37.29(7) . .
Mn1 Mn3 Mn7 Mn2 -55.67(3) . .
Mn4 Mn3 Mn7 Mn2 -110.09(4) 2_565 .
O3 Mn2 Mn7 O12 -86.09(15) . .
O22 Mn2 Mn7 O12 72.29(15) . .
O2 Mn2 Mn7 O12 -103.11(14) . .
O7 Mn2 Mn7 O12 92.79(16) . .
O10 Mn2 Mn7 O12 -10.90(11) . .
O5 Mn2 Mn7 O12 176.71(11) . .
Mn4 Mn2 Mn7 O12 -40.60(10) . .
Mn3 Mn2 Mn7 O12 -146.69(9) . .
Mn1 Mn2 Mn7 O12 -93.48(10) . .
O3 Mn2 Mn7 O6 91.07(14) . .
O22 Mn2 Mn7 O6 -110.56(14) . .
O2 Mn2 Mn7 O6 74.05(13) . .
O7 Mn2 Mn7 O6 -90.06(16) . .
O10 Mn2 Mn7 O6 166.26(10) . .
O5 Mn2 Mn7 O6 -6.14(10) . .
Mn4 Mn2 Mn7 O6 136.56(9) . .
Mn3 Mn2 Mn7 O6 30.47(8) . .
Mn1 Mn2 Mn7 O6 83.68(9) . .
O3 Mn2 Mn7 O17 4.42(16) . .
O22 Mn2 Mn7 O17 162.79(16) . .
O2 Mn2 Mn7 O17 -12.60(15) . .
O7 Mn2 Mn7 O17 -176.71(17) . .
O10 Mn2 Mn7 O17 79.61(14) . .
O5 Mn2 Mn7 O17 -92.79(14) . .
Mn4 Mn2 Mn7 O17 49.90(12) . .
Mn3 Mn2 Mn7 O17 -56.18(12) . .
Mn1 Mn2 Mn7 O17 -2.98(12) . .
O3 Mn2 Mn7 O7 -178.87(17) . .
O22 Mn2 Mn7 O7 -20.50(17) . .
O2 Mn2 Mn7 O7 164.11(17) . .
O10 Mn2 Mn7 O7 -103.68(15) . .
O5 Mn2 Mn7 O7 83.92(15) . .
Mn4 Mn2 Mn7 O7 -133.39(13) . .
Mn3 Mn2 Mn7 O7 120.53(14) . .
Mn1 Mn2 Mn7 O7 173.73(13) . .
O3 Mn2 Mn7 O2 17.02(15) . .
O22 Mn2 Mn7 O2 175.39(15) . .
O7 Mn2 Mn7 O2 -164.11(17) . .
O10 Mn2 Mn7 O2 92.21(13) . .
O5 Mn2 Mn7 O2 -80.19(13) . .
Mn4 Mn2 Mn7 O2 62.50(11) . .
Mn3 Mn2 Mn7 O2 -43.58(11) . .
Mn1 Mn2 Mn7 O2 9.63(10) . .
O3 Mn2 Mn7 Cl1 -175.42(13) . .
O22 Mn2 Mn7 Cl1 -17.05(14) . .
O2 Mn2 Mn7 Cl1 167.56(13) . .
O7 Mn2 Mn7 Cl1 3.45(15) . .
O10 Mn2 Mn7 Cl1 -100.23(11) . .
O5 Mn2 Mn7 Cl1 87.38(11) . .
Mn4 Mn2 Mn7 Cl1 -129.93(8) . .
Mn3 Mn2 Mn7 Cl1 123.98(9) . .
Mn1 Mn2 Mn7 Cl1 177.19(8) . .
O3 Mn2 Mn7 Mn3 60.60(12) . .
O22 Mn2 Mn7 Mn3 -141.03(12) . .
O2 Mn2 Mn7 Mn3 43.58(11) . .
O7 Mn2 Mn7 Mn3 -120.53(14) . .
O10 Mn2 Mn7 Mn3 135.79(7) . .
O5 Mn2 Mn7 Mn3 -36.60(7) . .
Mn4 Mn2 Mn7 Mn3 106.09(5) . .
Mn1 Mn2 Mn7 Mn3 53.21(4) . .
O1 Mn1 O1 Mn3 -100(100) 2_565 2_565
O2 Mn1 O1 Mn3 177.53(10) . 2_565
O2 Mn1 O1 Mn3 -2.47(10) 2_565 2_565
O3 Mn1 O1 Mn3 -74.65(13) 2_565 2_565
O3 Mn1 O1 Mn3 105.35(13) . 2_565
Mn4 Mn1 O1 Mn3 -74.98(14) 2_565 2_565
Mn4 Mn1 O1 Mn3 105.02(14) . 2_565
Mn3 Mn1 O1 Mn3 180.0 . 2_565
Mn2 Mn1 O1 Mn3 141.36(10) . 2_565
Mn2 Mn1 O1 Mn3 -38.64(10) 2_565 2_565
O1 Mn1 O1 Mn4 155(100) 2_565 .
O2 Mn1 O1 Mn4 72.51(12) . .
O2 Mn1 O1 Mn4 -107.49(12) 2_565 .
O3 Mn1 O1 Mn4 -179.67(10) 2_565 .
O3 Mn1 O1 Mn4 0.33(10) . .
Mn4 Mn1 O1 Mn4 180.0 2_565 .
Mn3 Mn1 O1 Mn4 74.98(14) . .
Mn3 Mn1 O1 Mn4 -105.02(14) 2_565 .
Mn2 Mn1 O1 Mn4 36.33(9) . .
Mn2 Mn1 O1 Mn4 -143.67(9) 2_565 .
O3 Mn4 O1 Mn3 -104.14(13) . 2_565
O8 Mn4 O1 Mn3 71.34(12) 2_565 2_565
O9 Mn4 O1 Mn3 -172.6(10) . 2_565
O11 Mn4 O1 Mn3 -16.79(11) 2_565 2_565
O10 Mn4 O1 Mn3 171.23(12) . 2_565
Mn2 Mn4 O1 Mn3 -141.61(9) . 2_565
Mn1 Mn4 O1 Mn3 -103.78(14) . 2_565
O3 Mn4 O1 Mn1 -0.36(11) . .
O8 Mn4 O1 Mn1 175.12(11) 2_565 .
O9 Mn4 O1 Mn1 -68.8(11) . .
O11 Mn4 O1 Mn1 86.99(11) 2_565 .
O10 Mn4 O1 Mn1 -85.00(11) . .
Mn2 Mn4 O1 Mn1 -37.84(9) . .
Mn3 Mn4 O1 Mn1 103.78(14) 2_565 .
O13 Mn3 O2 Mn2 -61(3) . .
O1 Mn3 O2 Mn2 -99.38(15) 2_565 .
O6 Mn3 O2 Mn2 89.61(15) . .
O11 Mn3 O2 Mn2 176.34(13) . .
O5 Mn3 O2 Mn2 -0.92(12) . .
Mn1 Mn3 O2 Mn2 -101.85(16) . .
Mn7 Mn3 O2 Mn2 95.01(15) . .
Mn4 Mn3 O2 Mn2 -137.04(11) 2_565 .
O13 Mn3 O2 Mn1 41(3) . .
O1 Mn3 O2 Mn1 2.47(10) 2_565 .
O6 Mn3 O2 Mn1 -168.54(11) . .
O11 Mn3 O2 Mn1 -81.81(11) . .
O5 Mn3 O2 Mn1 100.93(11) . .
Mn7 Mn3 O2 Mn1 -163.14(15) . .
Mn4 Mn3 O2 Mn1 -35.19(9) 2_565 .
Mn2 Mn3 O2 Mn1 101.85(16) . .
O13 Mn3 O2 Mn7 -156(3) . .
O1 Mn3 O2 Mn7 165.61(11) 2_565 .
O6 Mn3 O2 Mn7 -5.41(10) . .
O11 Mn3 O2 Mn7 81.33(11) . .
O5 Mn3 O2 Mn7 -95.93(11) . .
Mn1 Mn3 O2 Mn7 163.14(15) . .
Mn4 Mn3 O2 Mn7 127.95(8) 2_565 .
Mn2 Mn3 O2 Mn7 -95.01(15) . .
O3 Mn2 O2 Mn3 97.92(14) . .
O22 Mn2 O2 Mn3 154.9(19) . .
O7 Mn2 O2 Mn3 -84.84(14) . .
O10 Mn2 O2 Mn3 -176.35(14) . .
O5 Mn2 O2 Mn3 0.91(12) . .
Mn4 Mn2 O2 Mn3 135.88(12) . .
Mn7 Mn2 O2 Mn3 -94.89(14) . .
Mn1 Mn2 O2 Mn3 99.38(15) . .
O3 Mn2 O2 Mn1 -1.46(11) . .
O22 Mn2 O2 Mn1 56(2) . .
O7 Mn2 O2 Mn1 175.78(12) . .
O10 Mn2 O2 Mn1 84.27(11) . .
O5 Mn2 O2 Mn1 -98.47(11) . .
Mn4 Mn2 O2 Mn1 36.50(9) . .
Mn7 Mn2 O2 Mn1 165.73(15) . .
Mn3 Mn2 O2 Mn1 -99.38(15) . .
O3 Mn2 O2 Mn7 -167.19(11) . .
O22 Mn2 O2 Mn7 -110.2(19) . .
O7 Mn2 O2 Mn7 10.05(11) . .
O10 Mn2 O2 Mn7 -81.46(10) . .
O5 Mn2 O2 Mn7 95.80(10) . .
Mn4 Mn2 O2 Mn7 -129.23(7) . .
Mn3 Mn2 O2 Mn7 94.89(14) . .
Mn1 Mn2 O2 Mn7 -165.73(15) . .
O1 Mn1 O2 Mn3 -2.47(10) 2_565 .
O1 Mn1 O2 Mn3 177.53(10) . .
O2 Mn1 O2 Mn3 168(100) 2_565 .
O3 Mn1 O2 Mn3 73.24(12) 2_565 .
O3 Mn1 O2 Mn3 -106.76(12) . .
Mn4 Mn1 O2 Mn3 35.51(9) 2_565 .
Mn4 Mn1 O2 Mn3 -144.49(9) . .
Mn3 Mn1 O2 Mn3 180.0 2_565 .
Mn2 Mn1 O2 Mn3 -108.10(14) . .
Mn2 Mn1 O2 Mn3 71.90(14) 2_565 .
O1 Mn1 O2 Mn2 105.63(12) 2_565 .
O1 Mn1 O2 Mn2 -74.37(12) . .
O2 Mn1 O2 Mn2 -84(100) 2_565 .
O3 Mn1 O2 Mn2 -178.66(10) 2_565 .
O3 Mn1 O2 Mn2 1.34(10) . .
Mn4 Mn1 O2 Mn2 143.61(9) 2_565 .
Mn4 Mn1 O2 Mn2 -36.39(9) . .
Mn3 Mn1 O2 Mn2 108.10(14) . .
Mn3 Mn1 O2 Mn2 -71.90(14) 2_565 .
Mn2 Mn1 O2 Mn2 180.0 2_565 .
O1 Mn1 O2 Mn7 -122.0(4) 2_565 .
O1 Mn1 O2 Mn7 58.0(4) . .
O2 Mn1 O2 Mn7 49(100) 2_565 .
O3 Mn1 O2 Mn7 -46.3(4) 2_565 .
O3 Mn1 O2 Mn7 133.7(4) . .
Mn4 Mn1 O2 Mn7 -84.0(4) 2_565 .
Mn4 Mn1 O2 Mn7 96.0(4) . .
Mn3 Mn1 O2 Mn7 -119.6(4) . .
Mn3 Mn1 O2 Mn7 60.4(4) 2_565 .
Mn2 Mn1 O2 Mn7 132.3(5) . .
Mn2 Mn1 O2 Mn7 -47.7(5) 2_565 .
O12 Mn7 O2 Mn3 -175.80(12) . .
O6 Mn7 O2 Mn3 5.57(10) . .
O17 Mn7 O2 Mn3 -82.83(13) . .
O7 Mn7 O2 Mn3 96.88(12) . .
Cl1 Mn7 O2 Mn3 52.3(5) . .
Mn2 Mn7 O2 Mn3 107.00(13) . .
O12 Mn7 O2 Mn2 77.19(13) . .
O6 Mn7 O2 Mn2 -101.43(12) . .
O17 Mn7 O2 Mn2 170.17(12) . .
O7 Mn7 O2 Mn2 -10.13(11) . .
Cl1 Mn7 O2 Mn2 -54.7(5) . .
Mn3 Mn7 O2 Mn2 -107.00(13) . .
O12 Mn7 O2 Mn1 -55.9(4) . .
O6 Mn7 O2 Mn1 125.5(4) . .
O17 Mn7 O2 Mn1 37.1(4) . .
O7 Mn7 O2 Mn1 -143.2(4) . .
Cl1 Mn7 O2 Mn1 172.2(3) . .
Mn3 Mn7 O2 Mn1 119.9(4) . .
Mn2 Mn7 O2 Mn1 -133.1(5) . .
O22 Mn2 O3 Mn4 -77.65(14) . .
O2 Mn2 O3 Mn4 99.40(14) . .
O7 Mn2 O3 Mn4 82.8(7) . .
O10 Mn2 O3 Mn4 14.04(13) . .
O5 Mn2 O3 Mn4 -179.21(12) . .
Mn7 Mn2 O3 Mn4 87.04(14) . .
Mn3 Mn2 O3 Mn4 135.41(11) . .
Mn1 Mn2 O3 Mn4 97.94(15) . .
O22 Mn2 O3 Mn1 -175.60(11) . .
O2 Mn2 O3 Mn1 1.46(11) . .
O7 Mn2 O3 Mn1 -15.2(7) . .
O10 Mn2 O3 Mn1 -83.90(11) . .
O5 Mn2 O3 Mn1 82.85(11) . .
Mn4 Mn2 O3 Mn1 -97.94(15) . .
Mn7 Mn2 O3 Mn1 -10.90(15) . .
Mn3 Mn2 O3 Mn1 37.47(9) . .
O8 Mn4 O3 Mn2 -168.8(13) 2_565 .
O9 Mn4 O3 Mn2 73.46(15) . .
O1 Mn4 O3 Mn2 -101.10(14) . .
O11 Mn4 O3 Mn2 176.57(13) 2_565 .
O10 Mn4 O3 Mn2 -13.90(13) . .
Mn1 Mn4 O3 Mn2 -101.43(16) . .
Mn3 Mn4 O3 Mn2 -138.17(11) 2_565 .
O8 Mn4 O3 Mn1 -67.4(14) 2_565 .
O9 Mn4 O3 Mn1 174.88(11) . .
O1 Mn4 O3 Mn1 0.33(10) . .
O11 Mn4 O3 Mn1 -82.01(11) 2_565 .
O10 Mn4 O3 Mn1 87.52(11) . .
Mn2 Mn4 O3 Mn1 101.43(16) . .
Mn3 Mn4 O3 Mn1 -36.74(9) 2_565 .
O1 Mn1 O3 Mn2 -75.90(12) 2_565 .
O1 Mn1 O3 Mn2 104.10(12) . .
O2 Mn1 O3 Mn2 -1.36(10) . .
O2 Mn1 O3 Mn2 178.64(10) 2_565 .
O3 Mn1 O3 Mn2 99(100) 2_565 .
Mn4 Mn1 O3 Mn2 -75.56(14) 2_565 .
Mn4 Mn1 O3 Mn2 104.44(14) . .
Mn3 Mn1 O3 Mn2 -38.46(9) . .
Mn3 Mn1 O3 Mn2 141.54(9) 2_565 .
Mn2 Mn1 O3 Mn2 180.0 2_565 .
O1 Mn1 O3 Mn4 179.67(10) 2_565 .
O1 Mn1 O3 Mn4 -0.33(10) . .
O2 Mn1 O3 Mn4 -105.80(12) . .
O2 Mn1 O3 Mn4 74.20(12) 2_565 .
O3 Mn1 O3 Mn4 -6(100) 2_565 .
Mn4 Mn1 O3 Mn4 180.0 2_565 .
Mn3 Mn1 O3 Mn4 -142.90(9) . .
Mn3 Mn1 O3 Mn4 37.10(9) 2_565 .
Mn2 Mn1 O3 Mn4 -104.44(14) . .
Mn2 Mn1 O3 Mn4 75.56(14) 2_565 .
O15 Mn6 O4 C36 154.4(4) . .
O16 Mn6 O4 C36 -28.0(4) 2_565 .
O21 Mn6 O4 C36 60.4(4) 2_565 .
O20 Mn6 O4 C36 -118.9(4) . .
O16 P5 O5 Mn3 -1.6(2) . .
O19 P5 O5 Mn3 122.64(19) . .
C18 P5 O5 Mn3 -119.7(2) . .
O16 P5 O5 Mn2 -125.97(17) . .
O19 P5 O5 Mn2 -1.7(2) . .
C18 P5 O5 Mn2 115.9(2) . .
O2 Mn3 O5 P5 -137.2(2) . .
O13 Mn3 O5 P5 40.9(2) . .
O1 Mn3 O5 P5 -53.5(2) 2_565 .
O6 Mn3 O5 P5 136.8(2) . .
O11 Mn3 O5 P5 -154.7(5) . .
Mn1 Mn3 O5 P5 -93.26(19) . .
Mn7 Mn3 O5 P5 175.96(19) . .
Mn4 Mn3 O5 P5 -46.1(2) 2_565 .
Mn2 Mn3 O5 P5 -137.9(2) . .
O2 Mn3 O5 Mn2 0.76(10) . .
O13 Mn3 O5 Mn2 178.84(10) . .
O1 Mn3 O5 Mn2 84.42(11) 2_565 .
O6 Mn3 O5 Mn2 -85.25(10) . .
O11 Mn3 O5 Mn2 -16.8(6) . .
Mn1 Mn3 O5 Mn2 44.66(7) . .
Mn7 Mn3 O5 Mn2 -46.12(7) . .
Mn4 Mn3 O5 Mn2 91.80(10) 2_565 .
O3 Mn2 O5 P5 56.0(2) . .
O22 Mn2 O5 P5 -37.8(2) . .
O2 Mn2 O5 P5 140.6(2) . .
O7 Mn2 O5 P5 -133.6(2) . .
O10 Mn2 O5 P5 152.6(3) . .
Mn4 Mn2 O5 P5 55.3(2) . .
Mn7 Mn2 O5 P5 -172.87(18) . .
Mn3 Mn2 O5 P5 141.4(2) . .
Mn1 Mn2 O5 P5 98.48(18) . .
O3 Mn2 O5 Mn3 -85.34(12) . .
O22 Mn2 O5 Mn3 -179.18(9) . .
O2 Mn2 O5 Mn3 -0.75(10) . .
O7 Mn2 O5 Mn3 85.06(11) . .
O10 Mn2 O5 Mn3 11.2(5) . .
Mn4 Mn2 O5 Mn3 -86.04(11) . .
Mn7 Mn2 O5 Mn3 45.76(7) . .
Mn1 Mn2 O5 Mn3 -42.89(7) . .
O12 Mn7 O6 C35 125.7(11) . .
O17 Mn7 O6 C35 -131.8(3) . .
O7 Mn7 O6 C35 60.8(3) . .
O2 Mn7 O6 C35 138.1(3) . .
Cl1 Mn7 O6 C35 -33.9(3) . .
Mn3 Mn7 O6 C35 143.6(3) . .
Mn2 Mn7 O6 C35 99.6(3) . .
O12 Mn7 O6 Mn3 -17.8(11) . .
O17 Mn7 O6 Mn3 84.59(13) . .
O7 Mn7 O6 Mn3 -82.82(13) . .
O2 Mn7 O6 Mn3 -5.51(10) . .
Cl1 Mn7 O6 Mn3 -177.48(10) . .
Mn2 Mn7 O6 Mn3 -44.03(10) . .
O2 Mn3 O6 C35 -137.7(3) . .
O13 Mn3 O6 C35 41.2(3) . .
O1 Mn3 O6 C35 178.3(4) 2_565 .
O11 Mn3 O6 C35 134.2(3) . .
O5 Mn3 O6 C35 -54.3(3) . .
Mn1 Mn3 O6 C35 -148.2(3) . .
Mn7 Mn3 O6 C35 -144.0(3) . .
Mn4 Mn3 O6 C35 128.5(3) 2_565 .
Mn2 Mn3 O6 C35 -100.7(3) . .
O2 Mn3 O6 Mn7 6.29(12) . .
O13 Mn3 O6 Mn7 -174.79(12) . .
O1 Mn3 O6 Mn7 -37.7(5) 2_565 .
O11 Mn3 O6 Mn7 -81.82(12) . .
O5 Mn3 O6 Mn7 89.69(12) . .
Mn1 Mn3 O6 Mn7 -4.22(16) . .
Mn4 Mn3 O6 Mn7 -87.50(13) 2_565 .
Mn2 Mn3 O6 Mn7 43.28(9) . .
O3 Mn2 O7 C37 -161.2(6) . .
O22 Mn2 O7 C37 -0.9(4) . .
O2 Mn2 O7 C37 -177.8(4) . .
O10 Mn2 O7 C37 -92.9(4) . .
O5 Mn2 O7 C37 99.8(4) . .
Mn4 Mn2 O7 C37 -89.9(4) . .
Mn7 Mn2 O7 C37 -166.3(4) . .
Mn3 Mn2 O7 C37 145.6(4) . .
Mn1 Mn2 O7 C37 -174.2(3) . .
O3 Mn2 O7 Mn7 5.1(8) . .
O22 Mn2 O7 Mn7 165.39(12) . .
O2 Mn2 O7 Mn7 -11.56(12) . .
O10 Mn2 O7 Mn7 73.36(13) . .
O5 Mn2 O7 Mn7 -93.87(13) . .
Mn4 Mn2 O7 Mn7 76.44(16) . .
Mn3 Mn2 O7 Mn7 -48.10(10) . .
Mn1 Mn2 O7 Mn7 -7.93(16) . .
O12 Mn7 O7 C37 81.0(4) . .
O6 Mn7 O7 C37 -104.9(4) . .
O17 Mn7 O7 C37 177.8(5) . .
O2 Mn7 O7 C37 176.5(4) . .
Cl1 Mn7 O7 C37 -11.3(4) . .
Mn3 Mn7 O7 C37 -144.5(4) . .
Mn2 Mn7 O7 C37 166.2(4) . .
O12 Mn7 O7 Mn2 -85.22(13) . .
O6 Mn7 O7 Mn2 88.95(13) . .
O17 Mn7 O7 Mn2 11.6(6) . .
O2 Mn7 O7 Mn2 10.27(11) . .
Cl1 Mn7 O7 Mn2 -177.48(11) . .
Mn3 Mn7 O7 Mn2 49.35(10) . .
O21 P3 O8 Mn4 -77.1(2) . 2_565
O13 P3 O8 Mn4 48.7(2) . 2_565
C30 P3 O8 Mn4 166.34(19) . 2_565
O18 P2 O9 Mn4 76.4(2) . .
O22 P2 O9 Mn4 -49.8(2) . .
C22 P2 O9 Mn4 -167.67(18) . .
O3 Mn4 O9 P2 -8.39(19) . .
O8 Mn4 O9 P2 175.93(19) 2_565 .
O1 Mn4 O9 P2 59.7(12) . .
O11 Mn4 O9 P2 -95.64(18) 2_565 .
O10 Mn4 O9 P2 75.88(18) . .
Mn2 Mn4 O9 P2 28.43(16) . .
Mn1 Mn4 O9 P2 -3.0(3) . .
Mn3 Mn4 O9 P2 -111.74(17) 2_565 .
O15 P1 O10 Mn2 -119.09(19) . .
O12 P1 O10 Mn2 4.5(2) . .
C34 P1 O10 Mn2 124.0(2) . .
O15 P1 O10 Mn4 11.9(3) . .
O12 P1 O10 Mn4 135.5(2) . .
C34 P1 O10 Mn4 -104.9(3) . .
O3 Mn2 O10 P1 138.6(2) . .
O22 Mn2 O10 P1 -129.02(19) . .
O2 Mn2 O10 P1 52.67(19) . .
O7 Mn2 O10 P1 -32.4(2) . .
O5 Mn2 O10 P1 40.8(5) . .
Mn4 Mn2 O10 P1 150.3(2) . .
Mn7 Mn2 O10 P1 5.68(16) . .
Mn3 Mn2 O10 P1 50.1(2) . .
Mn1 Mn2 O10 P1 95.57(18) . .
O3 Mn2 O10 Mn4 -11.69(11) . .
O22 Mn2 O10 Mn4 80.70(11) . .
O2 Mn2 O10 Mn4 -97.62(12) . .
O7 Mn2 O10 Mn4 177.31(10) . .
O5 Mn2 O10 Mn4 -109.5(4) . .
Mn7 Mn2 O10 Mn4 -144.60(8) . .
Mn3 Mn2 O10 Mn4 -100.15(8) . .
Mn1 Mn2 O10 Mn4 -54.71(6) . .
O3 Mn4 O10 P1 -130.7(2) . .
O8 Mn4 O10 P1 47.2(3) 2_565 .
O9 Mn4 O10 P1 136.5(2) . .
O1 Mn4 O10 P1 -45.1(2) . .
O11 Mn4 O10 P1 -80.8(5) 2_565 .
Mn2 Mn4 O10 P1 -142.3(3) . .
Mn1 Mn4 O10 P1 -85.3(2) . .
Mn3 Mn4 O10 P1 -38.6(3) 2_565 .
O3 Mn4 O10 Mn2 11.63(11) . .
O8 Mn4 O10 Mn2 -170.47(9) 2_565 .
O9 Mn4 O10 Mn2 -81.22(10) . .
O1 Mn4 O10 Mn2 97.15(10) . .
O11 Mn4 O10 Mn2 61.5(4) 2_565 .
Mn1 Mn4 O10 Mn2 57.02(6) . .
Mn3 Mn4 O10 Mn2 103.74(8) 2_565 .
O14 P4 O11 Mn3 131.43(17) . .
O17 P4 O11 Mn3 9.5(2) . .
C26 P4 O11 Mn3 -112.6(2) . .
O14 P4 O11 Mn4 -4.8(3) . 2_565
O17 P4 O11 Mn4 -126.8(2) . 2_565
C26 P4 O11 Mn4 111.2(2) . 2_565
O2 Mn3 O11 P4 -53.15(19) . .
O13 Mn3 O11 P4 128.71(18) . .
O1 Mn3 O11 P4 -137.99(19) 2_565 .
O6 Mn3 O11 P4 33.01(18) . .
O5 Mn3 O11 P4 -35.7(7) . .
Mn1 Mn3 O11 P4 -97.87(17) . .
Mn7 Mn3 O11 P4 -6.07(16) . .
Mn4 Mn3 O11 P4 -152.6(2) 2_565 .
Mn2 Mn3 O11 P4 -50.5(2) . .
O2 Mn3 O11 Mn4 99.47(11) . 2_565
O13 Mn3 O11 Mn4 -78.67(10) . 2_565
O1 Mn3 O11 Mn4 14.63(9) 2_565 2_565
O6 Mn3 O11 Mn4 -174.37(10) . 2_565
O5 Mn3 O11 Mn4 116.9(6) . 2_565
Mn1 Mn3 O11 Mn4 54.74(6) . 2_565
Mn7 Mn3 O11 Mn4 146.55(7) . 2_565
Mn2 Mn3 O11 Mn4 102.14(8) . 2_565
O10 P1 O12 Mn7 -21.7(3) . .
O15 P1 O12 Mn7 104.5(2) . .
C34 P1 O12 Mn7 -141.8(2) . .
O6 Mn7 O12 P1 -5.0(13) . .
O17 Mn7 O12 P1 -107.1(2) . .
O7 Mn7 O12 P1 60.0(2) . .
O2 Mn7 O12 P1 -17.1(3) . .
Cl1 Mn7 O12 P1 154.7(2) . .
Mn3 Mn7 O12 P1 -20.8(3) . .
Mn2 Mn7 O12 P1 21.3(2) . .
O8 P3 O13 Mn3 -43.0(2) . .
O21 P3 O13 Mn3 81.7(2) . .
C30 P3 O13 Mn3 -162.24(19) . .
O2 Mn3 O13 P3 -56(3) . .
O1 Mn3 O13 P3 -17.86(19) 2_565 .
O6 Mn3 O13 P3 153.35(18) . .
O11 Mn3 O13 P3 66.44(18) . .
O5 Mn3 O13 P3 -116.01(18) . .
Mn1 Mn3 O13 P3 -16.7(2) . .
Mn7 Mn3 O13 P3 148.72(12) . .
Mn4 Mn3 O13 P3 20.12(16) 2_565 .
Mn2 Mn3 O13 P3 -114.65(17) . .
O11 P4 O14 Mn5 -34.1(3) . .
O17 P4 O14 Mn5 90.9(3) . .
C26 P4 O14 Mn5 -152.0(3) . .
O19 Mn5 O14 P4 -165.1(11) 2_565 .
O18 Mn5 O14 P4 101.9(3) 2_565 .
O20 Mn5 O14 P4 -71.8(3) . .
N1 Mn5 O14 P4 -168.2(3) . .
O10 P1 O15 Mn6 10.6(4) . .
O12 P1 O15 Mn6 -115.6(3) . .
C34 P1 O15 Mn6 129.3(3) . .
O16 Mn6 O15 P1 165.3(10) 2_565 .
O21 Mn6 O15 P1 -78.6(3) 2_565 .
O20 Mn6 O15 P1 93.9(3) . .
O4 Mn6 O15 P1 -170.1(3) . .
O5 P5 O16 Mn6 64.1(2) . 2_565
O19 P5 O16 Mn6 -59.7(2) . 2_565
C18 P5 O16 Mn6 -175.1(2) . 2_565
O11 P4 O17 Mn7 -8.5(3) . .
O14 P4 O17 Mn7 -133.1(2) . .
C26 P4 O17 Mn7 112.8(3) . .
O12 Mn7 O17 P4 137.8(3) . .
O6 Mn7 O17 P4 -35.9(3) . .
O7 Mn7 O17 P4 41.5(7) . .
O2 Mn7 O17 P4 42.8(3) . .
Cl1 Mn7 O17 P4 -129.4(2) . .
Mn3 Mn7 O17 P4 3.8(2) . .
Mn2 Mn7 O17 P4 50.7(3) . .
O9 P2 O18 Mn5 -77.2(2) . 2_565
O22 P2 O18 Mn5 48.2(2) . 2_565
C22 P2 O18 Mn5 163.9(2) . 2_565
O5 P5 O19 Mn5 -67.5(2) . 2_565
O16 P5 O19 Mn5 56.6(3) . 2_565
C18 P5 O19 Mn5 172.1(2) . 2_565
O14 Mn5 O20 Mn6 170.3(2) . .
O19 Mn5 O20 Mn6 -15.1(2) 2_565 .
O18 Mn5 O20 Mn6 69.8(11) 2_565 .
N1 Mn5 O20 Mn6 -102.0(2) . .
O15 Mn6 O20 Mn5 -168.2(2) . .
O16 Mn6 O20 Mn5 17.2(2) 2_565 .
O21 Mn6 O20 Mn5 -69.6(9) 2_565 .
O4 Mn6 O20 Mn5 105.5(2) . .
O8 P3 O21 Mn6 80.3(2) . 2_565
O13 P3 O21 Mn6 -45.0(2) . 2_565
C30 P3 O21 Mn6 -161.3(2) . 2_565
O18 P2 O22 Mn2 -80.5(2) . .
O9 P2 O22 Mn2 44.7(2) . .
C22 P2 O22 Mn2 164.6(2) . .
O3 Mn2 O22 P2 16.84(19) . .
O2 Mn2 O22 P2 -40(2) . .
O7 Mn2 O22 P2 -159.92(18) . .
O10 Mn2 O22 P2 -68.61(19) . .
O5 Mn2 O22 P2 113.77(18) . .
Mn4 Mn2 O22 P2 -20.86(17) . .
Mn7 Mn2 O22 P2 -146.99(12) . .
Mn3 Mn2 O22 P2 112.71(17) . .
Mn1 Mn2 O22 P2 12.6(2) . .
N1 C1 C2 C3 0.8(7) . .
C1 C2 C3 C4 -1.4(6) . .
C1 C2 C3 C6 177.9(4) . .
C2 C3 C4 C5 1.3(7) . .
C6 C3 C4 C5 -178.1(4) . .
C3 C4 C5 N1 -0.6(7) . .
C2 C3 C6 C7 98.5(5) . .
C4 C3 C6 C7 -82.2(6) . .
C3 C6 C7 C8 -179.4(4) . .
C6 C7 C8 C9 -173.2(4) . .
C7 C8 C9 C10 -99.2(6) . .
C7 C8 C9 C14 82.2(6) . .
C14 C9 C10 C11 -0.3(7) . .
C8 C9 C10 C11 -178.9(5) . .
C9 C10 C11 C12 -0.5(8) . .
C10 C11 C12 C13 0.6(8) . .
C11 C12 C13 C14 0.0(8) . .
C10 C9 C14 C13 0.9(7) . .
C8 C9 C14 C13 179.5(4) . .
C12 C13 C14 C9 -0.8(7) . .
O5 P5 C18 C16 68.7(3) . .
O16 P5 C18 C16 -52.3(3) . .
O19 P5 C18 C16 -171.1(3) . .
O5 P5 C18 C17 -51.3(3) . .
O16 P5 C18 C17 -172.3(3) . .
O19 P5 C18 C17 68.9(3) . .
O5 P5 C18 C15 -171.6(3) . .
O16 P5 C18 C15 67.4(3) . .
O19 P5 C18 C15 -51.4(3) . .
O18 P2 C22 C21 178.1(3) . .
O9 P2 C22 C21 58.7(3) . .
O22 P2 C22 C21 -62.0(3) . .
O18 P2 C22 C19 57.6(3) . .
O9 P2 C22 C19 -61.7(3) . .
O22 P2 C22 C19 177.5(3) . .
O18 P2 C22 C20 -61.6(3) . .
O9 P2 C22 C20 179.1(3) . .
O22 P2 C22 C20 58.3(3) . .
O11 P4 C26 C23 -57.4(3) . .
O14 P4 C26 C23 62.9(3) . .
O17 P4 C26 C23 178.5(3) . .
O11 P4 C26 C24 -177.7(3) . .
O14 P4 C26 C24 -57.3(4) . .
O17 P4 C26 C24 58.2(4) . .
O11 P4 C26 C25 61.2(4) . .
O14 P4 C26 C25 -178.4(3) . .
O17 P4 C26 C25 -62.8(4) . .
O8 P3 C30 C28 59.6(3) . .
O21 P3 C30 C28 -59.6(3) . .
O13 P3 C30 C28 -179.7(3) . .
O8 P3 C30 C27 -61.1(3) . .
O21 P3 C30 C27 179.8(3) . .
O13 P3 C30 C27 59.6(3) . .
O8 P3 C30 C29 179.7(3) . .
O21 P3 C30 C29 60.6(3) . .
O13 P3 C30 C29 -59.6(3) . .
O10 P1 C34 C33 -179.5(3) . .
O15 P1 C34 C33 58.8(4) . .
O12 P1 C34 C33 -56.6(4) . .
O10 P1 C34 C32 -57.9(4) . .
O15 P1 C34 C32 -179.6(3) . .
O12 P1 C34 C32 64.9(4) . .
O10 P1 C34 C31 61.1(4) . .
O15 P1 C34 C31 -60.6(4) . .
O12 P1 C34 C31 -176.0(3) . .
C4 C5 N1 C1 -0.1(6) . .
C4 C5 N1 Mn5 170.5(4) . .
C2 C1 N1 C5 -0.1(6) . .
C2 C1 N1 Mn5 -170.8(3) . .
O14 Mn5 N1 C5 132.6(3) . .
O19 Mn5 N1 C5 -47.1(3) 2_565 .
O18 Mn5 N1 C5 -135.6(3) 2_565 .
O20 Mn5 N1 C5 43.5(3) . .
O14 Mn5 N1 C1 -57.1(3) . .
O19 Mn5 N1 C1 123.2(3) 2_565 .
O18 Mn5 N1 C1 34.7(3) 2_565 .
O20 Mn5 N1 C1 -146.2(3) . .
